data_4128347
loop_
_publ_author_name
'Fei, Wenwen'
'Antonello, Sabrina'
'Dainese, Tiziano'
'Dolmella, Alessandro'
'Lahtinen, Manu'
'Rissanen, Kari'
'Venzo, Alfonso'
'Maran, Flavio'

_publ_section_title
;
 Metal Doping of Au<sub>25</sub>(SR)<sub>18</sub><sup>-</sup> Clusters:
 Insights and Hindsights.
;
_journal_issue 40
_journal_name_full 'Journal of the American Chemical Society'
_journal_page_first 16033
_journal_page_last 16045
_journal_paper_doi 10.1021/jacs.9b08228
_journal_volume 141
_journal_year 2019
_chemical_formula_moiety 'C72 H162 Au24 Cd1 S18'
_chemical_formula_sum 'C72 H162 Au24 Cd S18'
_chemical_formula_weight 6444.68
_space_group_crystal_system triclinic
_space_group_IT_number 2
_space_group_name_Hall '-P 1'
_space_group_name_H-M_alt 'P -1'
_symmetry_space_group_name_Hall '-P 1'
_symmetry_space_group_name_H-M 'P -1'
_atom_sites_solution_hydrogens geom
_atom_sites_solution_primary dual
_audit_creation_date 2019-07-02
_audit_creation_method
;
Olex2 1.2
(compiled 2018.05.29 svn.r3508 for OlexSys, GUI svn.r5506)
;
_cell_angle_alpha 107.5790(10)
_cell_angle_beta 91.4000(10)
_cell_angle_gamma 117.2510(10)
_cell_formula_units_Z 2
_cell_length_a 16.2535(2)
_cell_length_b 17.3097(2)
_cell_length_c 25.0233(3)
_cell_measurement_reflns_used 51761
_cell_measurement_temperature 120.00(10)
_cell_measurement_theta_max 76.4980
_cell_measurement_theta_min 2.9120
_cell_volume 5855.46(14)
_computing_cell_refinement 'CrysAlisPro 1.171.39.43c (Rigaku OD, 2018)'
_computing_data_collection 'CrysAlisPro 1.171.39.43c (Rigaku OD, 2018)'
_computing_data_reduction 'CrysAlisPro 1.171.39.43c (Rigaku OD, 2018)'
_computing_molecular_graphics 'Olex2 (Dolomanov et al., 2009)'
_computing_publication_material 'Olex2 (Dolomanov et al., 2009)'
_computing_structure_refinement 'ShelXL (Sheldrick, 2015)'
_computing_structure_solution 'ShelXT (Sheldrick, 2015)'
_diffrn_ambient_environment N~2~
_diffrn_ambient_temperature 120.00(10)
_diffrn_detector 'CCD plate'
_diffrn_detector_area_resol_mean 5.1977
_diffrn_detector_type Atlas
_diffrn_measured_fraction_theta_full 1.000
_diffrn_measured_fraction_theta_max 1.000
_diffrn_measurement_details
;
List of Runs (angles in degrees, time in seconds):

  # Type    Start    End  Width  t~exp~   \w     \q     \k     \f   Frames
--------------------------------------------------------------------------
  1  \w    -66.00  33.00   1.00    2.00    --  -41.65  37.00 -90.00   99
  2  \w    -70.00  31.00   1.00    2.00    --  -41.65  57.00  30.00  101
  3  \w   -114.00 -14.00   1.00    2.00    --  -41.65 -57.00-120.00  100
  4  \w      6.00  35.00   1.00    2.00    --   41.65  86.00 131.29   29
  5  \w      1.00  83.00   1.00    2.00    --   41.65 -99.00  30.00   82
  6  \w      1.00  83.00   1.00    2.00    --   41.65 -99.00 -30.00   82
  7  \w    -33.00  66.00   1.00    2.00    --   41.65 -37.00  90.00   99
  8  \w     23.00  98.00   1.00    2.00    --   41.65-125.00-150.00   75
  9  \w    100.00 178.00   1.00    7.50    --  112.00 111.00 -30.00   78
 10  \w     40.00 141.00   1.00    7.50    --  112.00 -61.00  30.00  101
 11  \w     79.00 178.00   1.00    7.50    --  112.00  77.00-150.00   99
 12  \w     37.00  82.00   1.00    7.50    --  112.00-111.00 -90.00   45
 13  \w     88.00 115.00   1.00    7.50    --  112.00  45.00 -30.00   27
 14  \w     72.00 108.00   1.00    7.50    --  112.00 -53.00-110.56   36
 15  \w     42.00  82.00   1.00    7.50    --  112.00-111.00 -60.00   40
 16  \w     45.00  81.00   1.00    7.50    --  112.00-111.00  60.00   36
 17  \w     66.00 100.00   1.00    7.50    --  112.00 -94.00-120.00   34
 18  \w     91.00 116.00   1.00    7.50    --  112.00-111.00-150.00   25
 19  \w     88.00 115.00   1.00    7.50    --  112.00-111.00  60.00   27
 20  \w    106.00 140.00   1.00    7.50    --  112.00 -61.00 120.00   34
 21  \w    106.00 139.00   1.00    7.50    --  112.00 -77.00  60.00   33
 22  \w     84.00 112.00   1.00    7.50    --  112.00  62.00  24.83   28
 23  \w    137.00 176.00   1.00    7.50    --  112.00  62.00  24.83   39
 24  \w    115.00 144.00   1.00    7.50    --  112.00 111.00  60.00   29
 25  \w     88.00 116.00   1.00    7.50    --  112.00-111.00 -90.00   28
 26  \w     87.00 142.00   1.00    7.50    --  112.00  45.00-180.00   55
 27  \w    133.00 160.00   1.00    7.50    --  112.00  45.00 -30.00   27
 28  \w     50.00  98.00   1.00    7.50    --  112.00 -94.00  60.00   48
 29  \w     91.00 116.00   1.00    7.50    --  112.00-111.00 150.00   25
 30  \w     56.00  83.00   1.00    7.50    --  112.00-111.00 150.00   27
 31  \w     48.00  75.00   1.00    7.50    --  112.00-111.00-150.00   27
 32  \w     30.00 108.00   1.00    7.50    --  112.00 -94.00-150.00   78
 33  \w    147.00 174.00   1.00    7.50    --  112.00  77.00  90.00   27
 34  \w    139.00 174.00   1.00    7.50    --  112.00  30.00 150.00   35
 35  \w     90.00 116.00   1.00    7.50    --  112.00-111.00 -30.00   26
 36  \w     80.00 111.00   1.00    7.50    --  112.00  77.00  90.00   31
 37  \w     53.00  86.00   1.00    7.50    --  112.00 -94.00 -30.00   33
 38  \w     50.00  75.00   1.00    7.50    --  112.00-111.00-180.00   25
 39  \w     90.00 116.00   1.00    7.50    --  112.00-111.00-180.00   26
 40  \w     74.00 101.00   1.00    7.50    --  112.00 -30.00 -90.00   27
 41  \w     32.00  89.00   1.00    7.50    --  112.00 -15.00 -30.00   57
 42  \w     66.00 100.00   1.00    7.50    --  112.00 -30.00 120.00   34
 43  \w     43.00  78.00   1.00    7.50    --  112.00 -61.00 120.00   35
 44  \w    138.00 178.00   1.00    7.50    --  112.00  30.00 120.00   40
 45  \w     69.00  99.00   1.00    7.50    --  112.00 -94.00 -90.00   30
 46  \w     55.00  82.00   1.00    7.50    --  112.00 -94.00  30.00   27
 47  \w     77.00 109.00   1.00    7.50    --  112.00 -94.00  90.00   32
 48  \w     54.00 103.00   1.00    7.50    --  112.00 -94.00 120.00   49
 49  \w     60.00 102.00   1.00    7.50    --  112.00  15.00-150.00   42
 50  \w    113.00 138.00   1.00    7.50    --  112.00  15.00-120.00   25
 51  \w    147.00 172.00   1.00    7.50    --  112.00  15.00-120.00   25
 52  \w     39.00 109.00   1.00    7.50    --  112.00 -94.00 -60.00   70
 53  \w     81.00 106.00   1.00    7.50    --  112.00 -94.00 150.00   25
 54  \w     86.00 113.00   1.00    7.50    --  112.00-111.00  90.00   27
 55  \w     50.00 103.00   1.00    7.50    --  112.00 -94.00   0.00   53
 56  \w     90.00 117.00   1.00    7.50    --  112.00  45.00  60.00   27
 57  \w     60.00  87.00   1.00    7.50    --  112.00 178.00-180.00   27
 58  \w     98.00 140.00   1.00    7.50    --  112.00 178.00-180.00   42
 59  \w     95.00 122.00   1.00    7.50    --  112.00  30.00 120.00   27
 60  \w     64.00 144.00   1.00    7.50    --  112.00 -25.00-128.79   80
 61  \w     64.00 130.00   1.00    7.50    --  112.00  15.00 -30.00   66
 62  \w     36.00 120.00   1.00    7.50    --  112.00 -24.00  39.07   84
;
_diffrn_measurement_device 'four-circle diffractometer'
_diffrn_measurement_device_type 'SuperNova, Dual, Cu at home/near, Atlas'
_diffrn_measurement_method '\w scans'
_diffrn_orient_matrix_type 'CrysAlisPro convention (1999,Acta A55,543-557)'
_diffrn_orient_matrix_UB_11 -0.0312539000
_diffrn_orient_matrix_UB_12 0.0267122000
_diffrn_orient_matrix_UB_13 0.0572292000
_diffrn_orient_matrix_UB_21 -0.0518333000
_diffrn_orient_matrix_UB_22 0.0404256000
_diffrn_orient_matrix_UB_23 -0.0250982000
_diffrn_orient_matrix_UB_31 -0.0902152000
_diffrn_orient_matrix_UB_32 -0.0953715000
_diffrn_orient_matrix_UB_33 -0.0206220000
_diffrn_radiation_monochromator mirror
_diffrn_radiation_probe x-ray
_diffrn_radiation_type CuK\a
_diffrn_radiation_wavelength 1.54184
_diffrn_reflns_av_R_equivalents 0.0570
_diffrn_reflns_av_unetI/netI 0.0430
_diffrn_reflns_Laue_measured_fraction_full 1.000
_diffrn_reflns_Laue_measured_fraction_max 1.000
_diffrn_reflns_limit_h_max 19
_diffrn_reflns_limit_h_min -20
_diffrn_reflns_limit_k_max 21
_diffrn_reflns_limit_k_min -21
_diffrn_reflns_limit_l_max 30
_diffrn_reflns_limit_l_min -30
_diffrn_reflns_number 98087
_diffrn_reflns_point_group_measured_fraction_full 1.000
_diffrn_reflns_point_group_measured_fraction_max 1.000
_diffrn_reflns_theta_full 67.684
_diffrn_reflns_theta_max 71.990
_diffrn_reflns_theta_min 2.983
_diffrn_source 'micro-focus sealed X-ray tube'
_diffrn_source_type 'SuperNova (Cu) X-ray Source'
_exptl_absorpt_coefficient_mu 59.539
_exptl_absorpt_correction_T_max 0.196
_exptl_absorpt_correction_T_min 0.014
_exptl_absorpt_correction_type analytical
_exptl_absorpt_process_details
;
CrysAlisPro 1.171.39.43c (Rigaku Oxford Diffraction, 2018)
Analytical numeric absorption correction using a multifaceted crystal
            model based on expressions derived by R.C. Clark & J.S. Reid.
(Clark, R. C. & Reid, J. S. (1995). Acta Cryst. A51, 887-897)
Empirical absorption correction using spherical harmonics,
 implemented in SCALE3 ABSPACK scaling algorithm.
;
_exptl_crystal_colour black
_exptl_crystal_colour_primary black
_exptl_crystal_density_diffrn 3.655
_exptl_crystal_description plate
_exptl_crystal_F_000 5652
_exptl_crystal_size_max 0.195
_exptl_crystal_size_mid 0.102
_exptl_crystal_size_min 0.061
_refine_diff_density_max 4.593
_refine_diff_density_min -3.211
_refine_diff_density_rms 0.386
_refine_ls_extinction_method none
_refine_ls_goodness_of_fit_ref 1.039
_refine_ls_hydrogen_treatment constr
_refine_ls_matrix_type full
_refine_ls_number_parameters 1043
_refine_ls_number_reflns 23013
_refine_ls_number_restraints 137
_refine_ls_restrained_S_all 1.037
_refine_ls_R_factor_all 0.0520
_refine_ls_R_factor_gt 0.0481
_refine_ls_shift/su_max 0.002
_refine_ls_shift/su_mean 0.000
_refine_ls_structure_factor_coef Fsqd
_refine_ls_weighting_details 'w=1/[\s^2^(Fo^2^)+(0.0882P)^2^+34.2951P] where P=(Fo^2^+2Fc^2^)/3'
_refine_ls_weighting_scheme calc
_refine_ls_wR_factor_gt 0.1275
_refine_ls_wR_factor_ref 0.1322
_reflns_Friedel_coverage 0.000
_reflns_number_gt 21056
_reflns_number_total 23013
_reflns_threshold_expression 'I > 2\s(I)'
_cod_data_source_file ja9b08228_si_005.cif
_cod_data_source_block wf127_1_r2-abs_8-icosahderal
_cod_original_cell_volume 5855.45(13)
_cod_database_code 4128347
_shelx_shelxl_version_number 2018/3
_chemical_oxdiff_formula 'C72 H162 Au24 Cd1 S18'
_shelx_space_group_comment
;
The symmetry employed for this shelxl refinement is uniquely defined
by the following loop, which should always be used as a source of
symmetry information in preference to the above space-group names.
They are only intended as comments.
;
_reflns_odcompleteness_completeness 98.68
_reflns_odcompleteness_iscentric 1
_reflns_odcompleteness_theta 77.17
_olex2_refinement_description
;
1. Fixed Uiso
 At 1.2 times of:
  All C(H,H) groups, All C(H,H,H,H) groups
 At 1.5 times of:
  All C(H,H,H) groups
2. Shared sites
{Au4, Cd4}
{Au6, Cd6}
{Au5, Cd5}
{Au7, Cd7}
{Au21, Cd21}
{Au24, Cd24}
{Au22, Cd22}
{Au25, Cd25}
{Au23, Cd23}
{Au3, Cd3}
{Au2, Cd2}
{Au20, Cd20}
3. Restrained distances
 C9-C10B = C11B-C10B = C12B-C11B
 1.53 with sigma of 0.02
 C9-C10A = C11A-C10A = C12A-C11A
 1.53 with sigma of 0.02
 C15-C14
 1.53 with sigma of 0.02
 C18A-C17 = C19A-C18A = C20A-C19A
 1.53 with sigma of 0.02
 C18B-C17 = C20B-C19B = C19B-C18B
 1.53 with sigma of 0.02
 C58B-C59B = C60B-C59B = C60A-C59A = C59A-C58A
 1.53 with sigma of 0.02
 C61-C62B = C63B-C62B = C64B-C63B = C62A-C61 = C63A-C62A = C64A-C63A
 1.53 with sigma of 0.02
4. Uiso/Uaniso restraints and constraints
Uanis(C10B) \\sim Ueq, Uanis(C10A) \\sim Ueq, Uanis(C11A) \\sim Ueq,
Uanis(C11B) \\sim Ueq, Uanis(C12B) \\sim Ueq, Uanis(C12A) \\sim Ueq: with sigma
of 0.01 and sigma for terminal atoms of 0.02
Uanis(C45) \\sim Ueq, Uanis(C46) \\sim Ueq, Uanis(C47) \\sim Ueq, Uanis(C48)
\\sim Ueq: with sigma of 0.01 and sigma for terminal atoms of 0.02
Uanis(C18A) \\sim Ueq, Uanis(C18B) \\sim Ueq, Uanis(C19B) \\sim Ueq,
Uanis(C19A) \\sim Ueq, Uanis(C20B) \\sim Ueq, Uanis(C20A) \\sim Ueq: with sigma
of 0.05 and sigma for terminal atoms of 0.1
Uanis(C64A) \\sim Ueq, Uanis(C64B) \\sim Ueq: with sigma of 0.02 and sigma for
terminal atoms of 0.04
Uanis(C40) \\sim Ueq: with sigma of 0.01 and sigma for terminal atoms of 0.02
Uanis(C10B) = Uanis(C10A) = Uanis(C11B) = Uanis(C11A) = Uanis(C12B) =
Uanis(C12A)
Uanis(C18B) = Uanis(C18A) = Uanis(C19A) = Uanis(C19B) = Uanis(C20B) =
Uanis(C20A)
Uanis(C58A) = Uanis(C58B) = Uanis(C59B) = Uanis(C59A)
Uanis(C60B) = Uanis(C60A)
Uanis(C62B) = Uanis(C62A) = Uanis(C63A) = Uanis(C63B)
Uanis(C64A) = Uanis(C64B)
Uanis(Au4) = Uanis(Cd4)
Uanis(Cd6) = Uanis(Au6)
Uanis(Au6) = Uanis(Cd6)
Uanis(Au5) = Uanis(Cd5)
Uanis(Au7) = Uanis(Cd7)
Uanis(Cd21) = Uanis(Au21)
Uanis(Au24) = Uanis(Cd24)
Uanis(Cd22) = Uanis(Au22)
Uanis(Au25) = Uanis(Cd25)
Uanis(Au23) = Uanis(Cd23)
Uanis(Au3) = Uanis(Cd3)
Uanis(Au2) = Uanis(Cd2)
Uanis(Au20) = Uanis(Cd20)
5. Others
 Sof(H9BC)=Sof(H9BD)=Sof(C10B)=Sof(H10C)=Sof(H10D)=Sof(C11B)=Sof(H11C)=
 Sof(H11D)=Sof(C12B)=Sof(H12D)=Sof(H12E)=Sof(H12F)=1-FVAR(1)
 Sof(H9AA)=Sof(H9AB)=Sof(C10A)=Sof(H10A)=Sof(H10B)=Sof(C11A)=Sof(H11A)=
 Sof(H11B)=Sof(C12A)=Sof(H12A)=Sof(H12B)=Sof(H12C)=FVAR(1)
 Sof(H17C)=Sof(H17D)=Sof(C18B)=Sof(H18C)=Sof(H18D)=Sof(C19B)=Sof(H19C)=
 Sof(H19D)=Sof(C20B)=Sof(H20D)=Sof(H20E)=Sof(H20F)=1-FVAR(2)
 Sof(H17A)=Sof(H17B)=Sof(C18A)=Sof(H18A)=Sof(H18B)=Sof(C19A)=Sof(H19A)=
 Sof(H19B)=Sof(C20A)=Sof(H20A)=Sof(H20B)=Sof(H20C)=FVAR(2)
 Sof(H57A)=Sof(H57B)=Sof(C58A)=Sof(H58A)=Sof(H58B)=Sof(C59A)=Sof(H59A)=
 Sof(H59B)=Sof(C60A)=Sof(H60A)=Sof(H60B)=Sof(H60C)=1-FVAR(3)
 Sof(H57C)=Sof(H57D)=Sof(C58B)=Sof(H58C)=Sof(H58D)=Sof(C59B)=Sof(H59C)=
 Sof(H59D)=Sof(C60B)=Sof(H60D)=Sof(H60E)=Sof(H60F)=FVAR(3)
 Sof(H61C)=Sof(H61D)=Sof(C62B)=Sof(H62C)=Sof(H62D)=Sof(C63B)=Sof(H63C)=
 Sof(H63D)=Sof(C64B)=Sof(H64D)=Sof(H64E)=Sof(H64F)=1-FVAR(4)
 Sof(H61A)=Sof(H61B)=Sof(C62A)=Sof(H62A)=Sof(H62B)=Sof(C63A)=Sof(H63A)=
 Sof(H63B)=Sof(C64A)=Sof(H64A)=Sof(H64B)=Sof(H64C)=FVAR(4)
 Fixed Sof: Au2(0.9167) Au3(0.9167) Au4(0.9167) Au5(0.9167) Au6(0.9167)
 Au7(0.9167) Au20(0.9167) Au21(0.9167) Au22(0.9167) Au23(0.9167) Au24(0.9167)
 Au25(0.9167) Cd2(0.0833) Cd3(0.0833) Cd4(0.0833) Cd5(0.0833) Cd6(0.0833)
 Cd7(0.0833) Cd20(0.0833) Cd21(0.0833) Cd22(0.0833) Cd23(0.0833) Cd24(0.0833)
 Cd25(0.0833)
6.a Secondary CH2 refined with riding coordinates:
 C1(H1A,H1B), C2(H2A,H2B), C3(H3A,H3B), C5(H5A,H5B), C6(H6A,H6B), C7(H7A,H7B),
 C9(H9BC,H9BD), C9(H9AA,H9AB), C10A(H10A,H10B), C10B(H10C,H10D), C11A(H11A,
 H11B), C11B(H11C,H11D), C13(H13A,H13B), C14(H14A,H14B), C15(H15A,H15B),
 C17(H17C,H17D), C17(H17A,H17B), C18A(H18A,H18B), C18B(H18C,H18D), C19A(H19A,
 H19B), C19B(H19C,H19D), C21(H21A,H21B), C22(H22A,H22B), C23(H23A,H23B),
 C25(H25A,H25B), C26(H26A,H26B), C27(H27A,H27B), C29(H29A,H29B), C30(H30A,H30B),
  C31(H31A,H31B), C33(H33A,H33B), C34(H34A,H34B), C35(H35A,H35B), C37(H37A,
 H37B), C38(H38A,H38B), C39(H39A,H39B), C41(H41A,H41B), C42(H42A,H42B),
 C43(H43A,H43B), C45(H45A,H45B), C46(H46A,H46B), C47(H47A,H47B), C49(H49A,H49B),
  C50(H50A,H50B), C51(H51A,H51B), C53(H53A,H53B), C54(H54A,H54B), C55(H55A,
 H55B), C57(H57A,H57B), C57(H57C,H57D), C58A(H58A,H58B), C58B(H58C,H58D),
 C59A(H59A,H59B), C59B(H59C,H59D), C61(H61A,H61B), C61(H61C,H61D), C62A(H62A,
 H62B), C62B(H62C,H62D), C63A(H63A,H63B), C63B(H63C,H63D), C65(H65A,H65B),
 C66(H66A,H66B), C67(H67A,H67B), C69(H69A,H69B), C70(H70A,H70B), C71(H71A,H71B)
6.b Me refined with riding coordinates:
 C4(H4A,H4B,H4C), C8(H8A,H8B,H8C), C12A(H12A,H12B,H12C), C12B(H12D,H12E,H12F),
 C16(H16A,H16B,H16C), C20A(H20A,H20B,H20C), C20B(H20D,H20E,H20F), C24(H24A,H24B,
 H24C), C28(H28A,H28B,H28C), C32(H32A,H32B,H32C), C36(H36A,H36B,H36C), C40(H40A,
 H40B,H40C), C44(H44A,H44B,H44C), C48(H48A,H48B,H48C), C52(H52A,H52B,H52C),
 C56(H56A,H56B,H56C), C60A(H60A,H60B,H60C), C60B(H60D,H60E,H60F), C64A(H64A,
 H64B,H64C), C64B(H64D,H64E,H64F), C68(H68A,H68B,H68C), C72(H72A,H72B,H72C)
;
_olex2_submission_special_instructions 'No special instructions were received'
_oxdiff_exptl_absorpt_empirical_details
;
Empirical correction (ABSPACK) includes:
- Absorption correction using spherical harmonics
- Frame scaling
;
_oxdiff_exptl_absorpt_empirical_full_max 1.562
_oxdiff_exptl_absorpt_empirical_full_min 0.706

loop_
_space_group_symop_operation_xyz
'x, y, z'
'-x, -y, -z'

loop_
_atom_site_label
_atom_site_type_symbol
_atom_site_fract_x
_atom_site_fract_y
_atom_site_fract_z
_atom_site_U_iso_or_equiv
_atom_site_adp_type
_atom_site_occupancy
_atom_site_site_symmetry_order
_atom_site_calc_flag
_atom_site_refinement_flags_posn
_atom_site_refinement_flags_adp
_atom_site_refinement_flags_occupancy
_atom_site_disorder_assembly
_atom_site_disorder_group
Au1 Au 0.500000 0.500000 0.500000 0.03201(12) Uani 1 2 d S T P A 1
Au2 Au 0.42499(3) 0.31562(3) 0.49179(2) 0.03777(11) Uani 0.9167 1 d . . . A 1
Au3 Au 0.57251(3) 0.40214(3) 0.42739(2) 0.03563(10) Uani 0.9167 1 d . . . A 1
Au4 Au 0.53198(4) 0.53396(4) 0.39815(2) 0.04209(12) Uani 0.9167 1 d . . . A 1
Au5 Au 0.37749(3) 0.54507(3) 0.45395(2) 0.03747(11) Uani 0.9167 1 d . . . A 1
Au6 Au 0.68949(3) 0.60150(3) 0.49468(2) 0.03729(11) Uani 0.9167 1 d . . . A 1
Au7 Au 0.61977(3) 0.63184(3) 0.60255(2) 0.03970(11) Uani 0.9167 1 d . . . A 1
Au8 Au 0.78632(3) 0.80754(3) 0.57665(2) 0.04290(12) Uani 1 1 d . . . . .
Au9 Au 0.71955(4) 0.73218(3) 0.42559(2) 0.04129(11) Uani 1 1 d . . . . .
Au10 Au 0.77839(3) 0.46189(3) 0.47417(2) 0.03920(11) Uani 1 1 d . . . . .
Au11 Au 0.58609(4) 0.25479(4) 0.47447(2) 0.04365(12) Uani 1 1 d . . . . .
Au12 Au 0.33846(4) 0.45950(4) 0.31678(2) 0.04521(12) Uani 1 1 d . . . . .
Au13 Au 0.48860(3) 0.35310(3) 0.29263(2) 0.03582(10) Uani 1 1 d . . . . .
Au14 Au 0.51917(3) 0.24054(3) 0.18033(2) 0.03269(10) Uani 1 1 d . . . . .
Au15 Au 0.65832(3) 0.33651(3) 0.08246(2) 0.03505(10) Uani 1 1 d . . . . .
Au16 Au 0.78108(3) 0.10920(3) 0.14087(2) 0.03790(11) Uani 1 1 d . . . . .
Au17 Au 0.72198(3) -0.10888(3) 0.03354(2) 0.03872(11) Uani 1 1 d . . . . .
Au18 Au 0.41397(3) -0.13256(3) 0.15127(2) 0.03676(10) Uani 1 1 d . . . . .
Au19 Au 0.21750(3) -0.14069(3) 0.08260(2) 0.04006(11) Uani 1 1 d . . . . .
Au20 Au 0.61991(3) 0.15923(3) -0.02036(2) 0.03099(10) Uani 0.9167 1 d . . . B 1
Au21 Au 0.62021(3) 0.15010(3) 0.09749(2) 0.03388(10) Uani 0.9167 1 d . . . B 1
Au22 Au 0.42823(3) 0.01487(3) 0.10052(2) 0.03134(10) Uani 0.9167 1 d . . . B 1
Au23 Au 0.31058(3) -0.04775(3) -0.01254(2) 0.03206(10) Uani 0.9167 1 d . . . B 1
Au24 Au 0.57695(3) -0.04180(3) 0.08090(2) 0.03194(10) Uani 0.9167 1 d . . . B 1
Au25 Au 0.53452(3) -0.14768(3) -0.04316(2) 0.03271(10) Uani 0.9167 1 d . . . B 1
Au26 Au 0.500000 0.000000 0.000000 0.02639(11) Uani 1 2 d S T P B 1
Cd2 Cd 0.42499(3) 0.31562(3) 0.49179(2) 0.03777(11) Uani 0.0833 1 d . . . A 2
Cd3 Cd 0.57251(3) 0.40214(3) 0.42739(2) 0.03563(10) Uani 0.0833 1 d . . . A 2
Cd4 Cd 0.53198(4) 0.53396(4) 0.39815(2) 0.04209(12) Uani 0.0833 1 d . . . A 2
Cd5 Cd 0.37749(3) 0.54507(3) 0.45395(2) 0.03747(11) Uani 0.0833 1 d . . . A 2
Cd6 Cd 0.68949(3) 0.60150(3) 0.49468(2) 0.03729(11) Uani 0.0833 1 d . . . A 2
Cd7 Cd 0.61977(3) 0.63184(3) 0.60255(2) 0.03970(11) Uani 0.0833 1 d . . . A 2
Cd20 Cd 0.61991(3) 0.15923(3) -0.02036(2) 0.03099(10) Uani 0.0833 1 d . . . B 2
Cd21 Cd 0.62021(3) 0.15010(3) 0.09749(2) 0.03388(10) Uani 0.0833 1 d . . . B 2
Cd22 Cd 0.42823(3) 0.01487(3) 0.10052(2) 0.03134(10) Uani 0.0833 1 d . . . B 2
Cd23 Cd 0.31058(3) -0.04775(3) -0.01254(2) 0.03206(10) Uani 0.0833 1 d . . . B 2
Cd24 Cd 0.57695(3) -0.04180(3) 0.08090(2) 0.03194(10) Uani 0.0833 1 d . . . B 2
Cd25 Cd 0.53452(3) -0.14768(3) -0.04316(2) 0.03271(10) Uani 0.0833 1 d . . . B 2
S1 S 0.75456(19) 0.77316(19) 0.65869(12) 0.0397(6) Uani 1 1 d . . . . .
S2 S 0.8299(2) 0.8572(2) 0.50069(14) 0.0526(8) Uani 1 1 d . . . . .
S3 S 0.6135(2) 0.6254(2) 0.34248(12) 0.0399(5) Uani 1 1 d . . . . .
S4 S 0.8454(2) 0.6205(2) 0.49737(14) 0.0425(6) Uani 1 1 d . . . . .
S5 S 0.7288(3) 0.3055(2) 0.44501(14) 0.0481(7) Uani 1 1 d . . . . .
S6 S 0.4410(3) 0.1895(2) 0.50065(19) 0.0555(8) Uani 1 1 d . . . . .
S7 S 0.2698(2) 0.5289(3) 0.37978(13) 0.0474(7) Uani 1 1 d . . . . .
S8 S 0.3952(2) 0.3890(2) 0.24540(13) 0.0442(6) Uani 1 1 d . . . . .
S9 S 0.58463(19) 0.31669(18) 0.33755(11) 0.0351(5) Uani 1 1 d . . . . .
S10 S 0.6426(2) 0.3749(2) 0.17648(12) 0.0408(6) Uani 1 1 d . . . . .
S11 S 0.40463(18) 0.10216(18) 0.18618(11) 0.0333(5) Uani 1 1 d . . . . .
S12 S 0.7534(2) 0.23321(19) 0.17427(12) 0.0399(6) Uani 1 1 d . . . . .
S13 S 0.8311(2) 0.0007(2) 0.11495(14) 0.0430(6) Uani 1 1 d . . . . .
S14 S 0.69513(19) 0.31948(17) -0.00754(11) 0.0335(5) Uani 1 1 d . . . . .
S15 S 0.6303(2) -0.2193(2) -0.05386(12) 0.0394(5) Uani 1 1 d . . . . .
S16 S 0.1561(2) -0.1253(2) 0.00495(14) 0.0433(6) Uani 1 1 d . . . . .
S17 S 0.2665(2) -0.1549(2) 0.16463(14) 0.0438(6) Uani 1 1 d . . . . .
S18 S 0.5629(2) -0.11472(19) 0.15004(12) 0.0376(5) Uani 1 1 d . . . . .
C1 C 0.7081(8) 0.8499(9) 0.6968(5) 0.038(2) Uani 1 1 d . . . . .
H1A H 0.657146 0.842621 0.670016 0.046 Uiso 1 1 calc R . . . .
H1B H 0.680166 0.829543 0.728124 0.046 Uiso 1 1 calc R . . . .
C2 C 0.7814(9) 0.9508(8) 0.7216(5) 0.040(2) Uani 1 1 d . . . . .
H2A H 0.750843 0.987493 0.739609 0.048 Uiso 1 1 calc R . . . .
H2B H 0.808435 0.971816 0.690284 0.048 Uiso 1 1 calc R . . . .
C3 C 0.8614(9) 0.9697(9) 0.7661(7) 0.050(3) Uani 1 1 d . . . . .
H3A H 0.834591 0.952016 0.798382 0.060 Uiso 1 1 calc R . . . .
H3B H 0.889104 0.929985 0.748639 0.060 Uiso 1 1 calc R . . . .
C4 C 0.9399(13) 1.0714(11) 0.7893(8) 0.062(4) Uani 1 1 d . . . . .
H4A H 0.988460 1.078792 0.817414 0.093 Uiso 1 1 calc R . . . .
H4B H 0.967918 1.089148 0.757798 0.093 Uiso 1 1 calc R . . . .
H4C H 0.913355 1.111199 0.807586 0.093 Uiso 1 1 calc R . . . .
C5 C 0.9386(11) 0.8562(11) 0.4883(7) 0.055(3) Uani 1 1 d . . . . .
H5A H 0.990237 0.903793 0.521038 0.066 Uiso 1 1 calc R . . . .
H5B H 0.931506 0.794769 0.484472 0.066 Uiso 1 1 calc R . . . .
C6 C 0.9630(11) 0.8770(11) 0.4326(7) 0.058(3) Uani 1 1 d . . . . .
H6A H 0.911295 0.829364 0.399907 0.069 Uiso 1 1 calc R . . . .
H6B H 0.969904 0.938354 0.436450 0.069 Uiso 1 1 calc R . . . .
C7 C 1.0564(14) 0.8764(14) 0.4215(8) 0.069(4) Uani 1 1 d . . . . .
H7A H 1.109248 0.926491 0.452913 0.083 Uiso 1 1 calc R . . . .
H7B H 1.051072 0.816218 0.419522 0.083 Uiso 1 1 calc R . . . .
C8 C 1.074(2) 0.8916(16) 0.3645(10) 0.092(7) Uani 1 1 d . . . . .
H8A H 1.133157 0.891512 0.356456 0.137 Uiso 1 1 calc R . . . .
H8B H 1.021911 0.841514 0.333737 0.137 Uiso 1 1 calc R . . . .
H8C H 1.079864 0.951363 0.367000 0.137 Uiso 1 1 calc R . . . .
C9 C 0.5482(13) 0.6857(13) 0.3350(8) 0.069(5) Uani 1 1 d D . . . .
H9BC H 0.487186 0.640358 0.308466 0.083 Uiso 0.69(4) 1 calc R . . C 2
H9BD H 0.534578 0.711295 0.372601 0.083 Uiso 0.69(4) 1 calc R . . C 2
H9AA H 0.496197 0.645217 0.301349 0.083 Uiso 0.31(4) 1 calc R . . C 1
H9AB H 0.519711 0.696051 0.369130 0.083 Uiso 0.31(4) 1 calc R . . C 1
C10A C 0.609(6) 0.779(4) 0.328(5) 0.100(6) Uani 0.31(4) 1 d D U . C 1
H10A H 0.645992 0.767850 0.298485 0.121 Uiso 0.31(4) 1 calc R . . C 1
H10B H 0.655230 0.819879 0.364284 0.121 Uiso 0.31(4) 1 calc R . . C 1
C10B C 0.602(3) 0.765(3) 0.312(2) 0.100(6) Uani 0.69(4) 1 d D U . C 2
H10C H 0.618153 0.739082 0.275665 0.121 Uiso 0.69(4) 1 calc R . . C 2
H10D H 0.662645 0.810551 0.339713 0.121 Uiso 0.69(4) 1 calc R . . C 2
C11A C 0.571(8) 0.837(6) 0.313(4) 0.100(6) Uani 0.31(4) 1 d D U . C 1
H11A H 0.586541 0.847782 0.276592 0.121 Uiso 0.31(4) 1 calc R . . C 1
H11B H 0.501773 0.810580 0.311001 0.121 Uiso 0.31(4) 1 calc R . . C 1
C11B C 0.550(4) 0.817(3) 0.3033(17) 0.100(6) Uani 0.69(4) 1 d D U . C 2
H11C H 0.580740 0.852214 0.278477 0.121 Uiso 0.69(4) 1 calc R . . C 2
H11D H 0.484081 0.771011 0.284075 0.121 Uiso 0.69(4) 1 calc R . . C 2
C12A C 0.628(7) 0.924(6) 0.365(4) 0.100(6) Uani 0.31(4) 1 d D U . C 1
H12A H 0.613328 0.972642 0.364221 0.151 Uiso 0.31(4) 1 calc R . . C 1
H12B H 0.611664 0.909233 0.399779 0.151 Uiso 0.31(4) 1 calc R . . C 1
H12C H 0.695238 0.945912 0.365854 0.151 Uiso 0.31(4) 1 calc R . . C 1
C12B C 0.553(3) 0.882(3) 0.3603(16) 0.100(6) Uani 0.69(4) 1 d D U . C 2
H12D H 0.519263 0.914469 0.354057 0.151 Uiso 0.69(4) 1 calc R . . C 2
H12E H 0.521696 0.846411 0.384645 0.151 Uiso 0.69(4) 1 calc R . . C 2
H12F H 0.618169 0.927458 0.379057 0.151 Uiso 0.69(4) 1 calc R . . C 2
C13 C 0.8922(9) 0.6648(9) 0.5750(6) 0.050(3) Uani 1 1 d . . . . .
H13A H 0.924447 0.733525 0.589393 0.060 Uiso 1 1 calc R . . . .
H13B H 0.838965 0.642836 0.595057 0.060 Uiso 1 1 calc R . . . .
C14 C 0.9603(9) 0.6336(11) 0.5885(6) 0.053(3) Uani 1 1 d D . . . .
H14A H 1.009845 0.649743 0.565207 0.064 Uiso 1 1 calc R . . . .
H14B H 0.926276 0.565233 0.577712 0.064 Uiso 1 1 calc R . . . .
C15 C 1.0065(11) 0.6777(11) 0.6511(6) 0.060(4) Uani 1 1 d D . . . .
H15A H 0.957015 0.662778 0.674528 0.072 Uiso 1 1 calc R . . . .
H15B H 1.041990 0.745976 0.661733 0.072 Uiso 1 1 calc R . . . .
C16 C 1.0734(13) 0.6438(17) 0.6645(8) 0.079(6) Uani 1 1 d . . . . .
H16A H 1.101706 0.673773 0.705253 0.119 Uiso 1 1 calc R . . . .
H16B H 1.038340 0.576293 0.654771 0.119 Uiso 1 1 calc R . . . .
H16C H 1.123289 0.659466 0.641980 0.119 Uiso 1 1 calc R . . . .
C17 C 0.8082(14) 0.2997(15) 0.4954(10) 0.075(5) Uani 1 1 d D . . . .
H17C H 0.869922 0.357358 0.507421 0.090 Uiso 0.29(3) 1 calc R . . D 2
H17D H 0.780919 0.293823 0.529894 0.090 Uiso 0.29(3) 1 calc R . . D 2
H17A H 0.868605 0.315793 0.481889 0.090 Uiso 0.71(3) 1 calc R . . D 1
H17B H 0.821565 0.348587 0.532789 0.090 Uiso 0.71(3) 1 calc R . . D 1
C18A C 0.776(4) 0.208(2) 0.5056(17) 0.129(9) Uani 0.71(3) 1 d D U . D 1
H18A H 0.818786 0.214439 0.537221 0.155 Uiso 0.71(3) 1 calc R . . D 1
H18B H 0.710557 0.182613 0.513213 0.155 Uiso 0.71(3) 1 calc R . . D 1
C18B C 0.822(7) 0.215(4) 0.466(4) 0.129(9) Uani 0.29(3) 1 d D U . D 2
H18C H 0.828353 0.210435 0.426403 0.155 Uiso 0.29(3) 1 calc R . . D 2
H18D H 0.879970 0.224099 0.486581 0.155 Uiso 0.29(3) 1 calc R . . D 2
C19A C 0.781(4) 0.150(3) 0.4475(17) 0.129(9) Uani 0.71(3) 1 d D U . D 1
H19A H 0.844453 0.181731 0.438845 0.155 Uiso 0.71(3) 1 calc R . . D 1
H19B H 0.734079 0.141490 0.417208 0.155 Uiso 0.71(3) 1 calc R . . D 1
C19B C 0.738(8) 0.126(6) 0.467(5) 0.129(9) Uani 0.29(3) 1 d D U . D 2
H19C H 0.698417 0.148280 0.489636 0.155 Uiso 0.29(3) 1 calc R . . D 2
H19D H 0.764709 0.104981 0.491335 0.155 Uiso 0.29(3) 1 calc R . . D 2
C20A C 0.760(4) 0.055(3) 0.449(2) 0.129(9) Uani 0.71(3) 1 d D U . D 1
H20A H 0.763661 0.017167 0.412337 0.194 Uiso 0.71(3) 1 calc R . . D 1
H20B H 0.807316 0.063996 0.479273 0.194 Uiso 0.71(3) 1 calc R . . D 1
H20C H 0.697284 0.023880 0.457703 0.194 Uiso 0.71(3) 1 calc R . . D 1
C20B C 0.665(9) 0.037(6) 0.420(4) 0.129(9) Uani 0.29(3) 1 d D U . D 2
H20D H 0.621197 -0.005429 0.437128 0.194 Uiso 0.29(3) 1 calc R . . D 2
H20E H 0.630708 0.050967 0.395274 0.194 Uiso 0.29(3) 1 calc R . . D 2
H20F H 0.698061 0.006975 0.396999 0.194 Uiso 0.29(3) 1 calc R . . D 2
C21 C 0.3683(13) 0.0833(12) 0.4414(9) 0.068(4) Uani 1 1 d . . . . .
H21A H 0.302107 0.056733 0.446828 0.081 Uiso 1 1 calc R . . . .
H21B H 0.370593 0.096795 0.405576 0.081 Uiso 1 1 calc R . . . .
C22 C 0.4023(15) 0.0119(14) 0.4364(9) 0.074(5) Uani 1 1 d . . . . .
H22A H 0.464495 0.034874 0.424829 0.088 Uiso 1 1 calc R . . . .
H22B H 0.410978 0.007630 0.474474 0.088 Uiso 1 1 calc R . . . .
C23 C 0.3375(18) -0.0820(15) 0.3952(9) 0.083(6) Uani 1 1 d . . . . .
H23A H 0.274073 -0.104050 0.405141 0.100 Uiso 1 1 calc R . . . .
H23B H 0.360129 -0.125156 0.398020 0.100 Uiso 1 1 calc R . . . .
C24 C 0.3300(18) -0.0839(17) 0.3322(8) 0.082(6) Uani 1 1 d . . . . .
H24A H 0.286512 -0.147221 0.306285 0.123 Uiso 1 1 calc R . . . .
H24B H 0.306400 -0.042198 0.328955 0.123 Uiso 1 1 calc R . . . .
H24C H 0.392433 -0.063299 0.321836 0.123 Uiso 1 1 calc R . . . .
C25 C 0.3073(11) 0.6414(13) 0.3723(7) 0.058(4) Uani 1 1 d . . . . .
H25A H 0.283770 0.675992 0.400876 0.069 Uiso 1 1 calc R . . . .
H25B H 0.377046 0.677196 0.381400 0.069 Uiso 1 1 calc R . . . .
C26 C 0.2744(16) 0.6371(16) 0.3142(7) 0.077(6) Uani 1 1 d . . . . .
H26A H 0.300496 0.605640 0.285558 0.092 Uiso 1 1 calc R . . . .
H26B H 0.299222 0.701097 0.314192 0.092 Uiso 1 1 calc R . . . .
C27 C 0.166(2) 0.585(2) 0.2967(11) 0.112(10) Uani 1 1 d . . . . .
H27A H 0.148665 0.578754 0.256869 0.135 Uiso 1 1 calc R . . . .
H27B H 0.141403 0.521457 0.297719 0.135 Uiso 1 1 calc R . . . .
C28 C 0.117(2) 0.632(3) 0.3346(13) 0.117(10) Uani 1 1 d . . . . .
H28A H 0.049074 0.594682 0.320950 0.175 Uiso 1 1 calc R . . . .
H28B H 0.132529 0.636572 0.374062 0.175 Uiso 1 1 calc R . . . .
H28C H 0.139802 0.693953 0.333152 0.175 Uiso 1 1 calc R . . . .
C29 C 0.2899(10) 0.2751(11) 0.2052(6) 0.052(3) Uani 1 1 d . . . . .
H29A H 0.309696 0.232755 0.180212 0.062 Uiso 1 1 calc R . . . .
H29B H 0.255641 0.246394 0.232142 0.062 Uiso 1 1 calc R . . . .
C30 C 0.2247(13) 0.2910(15) 0.1685(7) 0.069(5) Uani 1 1 d . . . . .
H30A H 0.242904 0.287123 0.130705 0.082 Uiso 1 1 calc R . . . .
H30B H 0.233162 0.353962 0.187429 0.082 Uiso 1 1 calc R . . . .
C31 C 0.1160(18) 0.2155(17) 0.1599(11) 0.098(8) Uani 1 1 d . . . . .
H31A H 0.077851 0.216349 0.128850 0.117 Uiso 1 1 calc R . . . .
H31B H 0.109083 0.152592 0.149247 0.117 Uiso 1 1 calc R . . . .
C32 C 0.0811(13) 0.2392(15) 0.2165(10) 0.076(5) Uani 1 1 d . . . . .
H32A H 0.014676 0.193469 0.211801 0.114 Uiso 1 1 calc R . . . .
H32B H 0.118850 0.237730 0.246995 0.114 Uiso 1 1 calc R . . . .
H32C H 0.087713 0.301291 0.226661 0.114 Uiso 1 1 calc R . . . .
C33 C 0.7024(8) 0.3797(8) 0.3227(5) 0.038(2) Uani 1 1 d . . . . .
H33A H 0.748224 0.375441 0.346831 0.046 Uiso 1 1 calc R . . . .
H33B H 0.702472 0.349100 0.282288 0.046 Uiso 1 1 calc R . . . .
C34 C 0.7351(9) 0.4824(9) 0.3336(6) 0.042(2) Uani 1 1 d . . . . .
H34A H 0.693288 0.487368 0.306982 0.051 Uiso 1 1 calc R . . . .
H34B H 0.730715 0.512583 0.373077 0.051 Uiso 1 1 calc R . . . .
C35 C 0.8358(10) 0.5318(10) 0.3254(8) 0.058(4) Uani 1 1 d . . . . .
H35A H 0.839144 0.503961 0.285213 0.069 Uiso 1 1 calc R . . . .
H35B H 0.876719 0.522909 0.350095 0.069 Uiso 1 1 calc R . . . .
C36 C 0.8726(11) 0.6363(10) 0.3399(8) 0.057(4) Uani 1 1 d . . . . .
H36A H 0.937778 0.665691 0.334033 0.086 Uiso 1 1 calc R . . . .
H36B H 0.833034 0.645427 0.314985 0.086 Uiso 1 1 calc R . . . .
H36C H 0.870595 0.664368 0.379843 0.086 Uiso 1 1 calc R . . . .
C37 C 0.6050(13) 0.4611(9) 0.1875(6) 0.053(3) Uani 1 1 d . . . . .
H37A H 0.547656 0.437206 0.159079 0.063 Uiso 1 1 calc R . . . .
H37B H 0.590813 0.477693 0.226242 0.063 Uiso 1 1 calc R . . . .
C38 C 0.688(2) 0.5462(14) 0.1801(10) 0.087(7) Uani 1 1 d . . . . .
H38A H 0.744591 0.568212 0.208160 0.104 Uiso 1 1 calc R . . . .
H38B H 0.701360 0.528133 0.141337 0.104 Uiso 1 1 calc R . . . .
C39 C 0.666(2) 0.6213(15) 0.1883(11) 0.090(7) Uani 1 1 d . . . . .
H39A H 0.649454 0.638376 0.226458 0.108 Uiso 1 1 calc R . . . .
H39B H 0.610694 0.601058 0.159029 0.108 Uiso 1 1 calc R . . . .
C40 C 0.756(2) 0.7084(18) 0.1829(13) 0.113(9) Uani 1 1 d . U . . .
H40A H 0.741863 0.759526 0.188299 0.170 Uiso 1 1 calc R . . . .
H40B H 0.809306 0.728160 0.212141 0.170 Uiso 1 1 calc R . . . .
H40C H 0.770675 0.690965 0.144936 0.170 Uiso 1 1 calc R . . . .
C41 C 0.4596(8) 0.0875(7) 0.2447(4) 0.034(2) Uani 1 1 d . . . . .
H41A H 0.458708 0.129670 0.281385 0.041 Uiso 1 1 calc R . . . .
H41B H 0.420490 0.023137 0.243707 0.041 Uiso 1 1 calc R . . . .
C42 C 0.5597(8) 0.1060(8) 0.2440(5) 0.037(2) Uani 1 1 d . . . . .
H42A H 0.600922 0.172215 0.249366 0.044 Uiso 1 1 calc R . . . .
H42B H 0.562570 0.068163 0.206220 0.044 Uiso 1 1 calc R . . . .
C43 C 0.5958(11) 0.0834(11) 0.2900(6) 0.054(3) Uani 1 1 d . . . . .
H43A H 0.554278 0.017181 0.284536 0.064 Uiso 1 1 calc R . . . .
H43B H 0.592546 0.121119 0.327651 0.064 Uiso 1 1 calc R . . . .
C44 C 0.6973(11) 0.1015(13) 0.2903(7) 0.062(4) Uani 1 1 d . . . . .
H44A H 0.716739 0.085603 0.320924 0.093 Uiso 1 1 calc R . . . .
H44B H 0.700847 0.063247 0.253433 0.093 Uiso 1 1 calc R . . . .
H44C H 0.739140 0.167254 0.296576 0.093 Uiso 1 1 calc R . . . .
C45 C 0.8425(11) 0.3181(11) 0.1468(8) 0.059(3) Uani 1 1 d . U . . .
H45A H 0.823471 0.294452 0.104672 0.070 Uiso 1 1 calc R . . . .
H45B H 0.840589 0.376968 0.161774 0.070 Uiso 1 1 calc R . . . .
C46 C 0.9429(11) 0.3394(11) 0.1608(8) 0.058(3) Uani 1 1 d . U . . .
H46A H 0.960032 0.354678 0.202355 0.069 Uiso 1 1 calc R . . . .
H46B H 0.947893 0.283425 0.140594 0.069 Uiso 1 1 calc R . . . .
C47 C 1.0095(14) 0.4164(13) 0.1450(10) 0.074(5) Uani 1 1 d . U . . .
H47A H 1.013205 0.474411 0.170826 0.089 Uiso 1 1 calc R . . . .
H47B H 0.984378 0.406921 0.105747 0.089 Uiso 1 1 calc R . . . .
C48 C 1.1112(13) 0.4298(15) 0.1472(10) 0.077(5) Uani 1 1 d . U . . .
H48A H 1.150610 0.482893 0.135896 0.116 Uiso 1 1 calc R . . . .
H48B H 1.137914 0.441310 0.186091 0.116 Uiso 1 1 calc R . . . .
H48C H 1.109016 0.373656 0.120853 0.116 Uiso 1 1 calc R . . . .
C49 C 0.8106(10) -0.0513(10) 0.1706(6) 0.049(3) Uani 1 1 d . . . . .
H49A H 0.744410 -0.072755 0.175676 0.059 Uiso 1 1 calc R . . . .
H49B H 0.820073 -0.106180 0.158223 0.059 Uiso 1 1 calc R . . . .
C50 C 0.8767(11) 0.0174(11) 0.2278(6) 0.055(3) Uani 1 1 d . . . . .
H50A H 0.942824 0.040462 0.222219 0.066 Uiso 1 1 calc R . . . .
H50B H 0.865699 0.071270 0.240582 0.066 Uiso 1 1 calc R . . . .
C51 C 0.8633(12) -0.0247(12) 0.2734(7) 0.061(4) Uani 1 1 d . . . . .
H51A H 0.872276 -0.079790 0.259895 0.074 Uiso 1 1 calc R . . . .
H51B H 0.797612 -0.046212 0.279520 0.074 Uiso 1 1 calc R . . . .
C52 C 0.9294(18) 0.0406(18) 0.3297(10) 0.094(7) Uani 1 1 d . . . . .
H52A H 0.916609 0.008497 0.357288 0.141 Uiso 1 1 calc R . . . .
H52B H 0.994699 0.061008 0.324396 0.141 Uiso 1 1 calc R . . . .
H52C H 0.919937 0.094630 0.344046 0.141 Uiso 1 1 calc R . . . .
C53 C 0.8229(8) 0.3632(9) 0.0055(5) 0.041(2) Uani 1 1 d . . . . .
H53A H 0.838875 0.339566 0.033367 0.049 Uiso 1 1 calc R . . . .
H53B H 0.841577 0.339452 -0.030582 0.049 Uiso 1 1 calc R . . . .
C54 C 0.8776(10) 0.4682(10) 0.0283(8) 0.061(4) Uani 1 1 d . . . . .
H54A H 0.945370 0.488481 0.038773 0.073 Uiso 1 1 calc R . . . .
H54B H 0.856738 0.491385 0.063578 0.073 Uiso 1 1 calc R . . . .
C55 C 0.8664(17) 0.5123(14) -0.0134(13) 0.095(7) Uani 1 1 d . . . . .
H55A H 0.799142 0.494047 -0.023405 0.114 Uiso 1 1 calc R . . . .
H55B H 0.887187 0.489849 -0.048877 0.114 Uiso 1 1 calc R . . . .
C56 C 0.9248(17) 0.6174(17) 0.0131(15) 0.109(10) Uani 1 1 d . . . . .
H56A H 0.917145 0.645217 -0.014084 0.163 Uiso 1 1 calc R . . . .
H56B H 0.903564 0.639427 0.047978 0.163 Uiso 1 1 calc R . . . .
H56C H 0.991435 0.635238 0.022557 0.163 Uiso 1 1 calc R . . . .
C57 C 0.5640(10) -0.3292(9) -0.0422(7) 0.049(3) Uani 1 1 d . . . . .
H57A H 0.523219 -0.323760 -0.014132 0.058 Uiso 0.553(16) 1 calc R . . E 1
H57B H 0.523556 -0.379265 -0.078441 0.058 Uiso 0.553(16) 1 calc R . . E 1
H57C H 0.570786 -0.316837 -0.000584 0.058 Uiso 0.447(16) 1 calc R . . E 2
H57D H 0.496269 -0.356264 -0.057907 0.058 Uiso 0.447(16) 1 calc R . . E 2
C58A C 0.6358(18) -0.3509(16) -0.0196(14) 0.053(3) Uani 0.553(16) 1 d D . . E 1
H58A H 0.674122 -0.359090 -0.048754 0.063 Uiso 0.553(16) 1 calc R . . E 1
H58B H 0.678759 -0.298281 0.015065 0.063 Uiso 0.553(16) 1 calc R . . E 1
C58B C 0.5968(18) -0.402(2) -0.0703(16) 0.053(3) Uani 0.447(16) 1 d D . . E 2
H58C H 0.550094 -0.463118 -0.069587 0.063 Uiso 0.447(16) 1 calc R . . E 2
H58D H 0.598955 -0.407372 -0.110757 0.063 Uiso 0.447(16) 1 calc R . . E 2
C59A C 0.5861(17) -0.4389(16) -0.0054(14) 0.053(3) Uani 0.553(16) 1 d D . . E 1
H59A H 0.537394 -0.489052 -0.038812 0.063 Uiso 0.553(16) 1 calc R . . E 1
H59B H 0.553658 -0.427626 0.026735 0.063 Uiso 0.553(16) 1 calc R . . E 1
C59B C 0.6933(18) -0.3744(19) -0.0398(14) 0.053(3) Uani 0.447(16) 1 d D . . E 2
H59C H 0.739335 -0.310178 -0.036307 0.063 Uiso 0.447(16) 1 calc R . . E 2
H59D H 0.715874 -0.416591 -0.061762 0.063 Uiso 0.447(16) 1 calc R . . E 2
C60A C 0.653(3) -0.471(4) 0.011(2) 0.099(12) Uani 0.553(16) 1 d D . . E 1
H60A H 0.617274 -0.527448 0.019558 0.149 Uiso 0.553(16) 1 calc R . . E 1
H60B H 0.684242 -0.483446 -0.021070 0.149 Uiso 0.553(16) 1 calc R . . E 1
H60C H 0.700514 -0.421991 0.044508 0.149 Uiso 0.553(16) 1 calc R . . E 1
C60B C 0.684(4) -0.381(4) 0.0193(19) 0.099(12) Uani 0.447(16) 1 d D . . E 2
H60D H 0.745423 -0.364176 0.039813 0.149 Uiso 0.447(16) 1 calc R . . E 2
H60E H 0.661877 -0.339300 0.040684 0.149 Uiso 0.447(16) 1 calc R . . E 2
H60F H 0.638503 -0.445318 0.015324 0.149 Uiso 0.447(16) 1 calc R . . E 2
C61 C 0.1229(10) -0.0355(10) 0.0368(8) 0.058(4) Uani 1 1 d D . . . .
H61A H 0.178980 0.020662 0.062970 0.069 Uiso 0.60(2) 1 calc R . . F 1
H61B H 0.103835 -0.018796 0.006016 0.069 Uiso 0.60(2) 1 calc R . . F 1
H61C H 0.121227 -0.028373 0.077513 0.069 Uiso 0.40(2) 1 calc R . . F 2
H61D H 0.172660 0.024245 0.035635 0.069 Uiso 0.40(2) 1 calc R . . F 2
C62A C 0.0438(15) -0.0638(17) 0.0696(12) 0.062(4) Uani 0.60(2) 1 d D . . F 1
H62A H 0.071491 -0.059737 0.106629 0.075 Uiso 0.60(2) 1 calc R . . F 1
H62B H 0.024660 -0.015281 0.078181 0.075 Uiso 0.60(2) 1 calc R . . F 1
C62B C 0.0293(17) -0.054(2) 0.0087(19) 0.062(4) Uani 0.40(2) 1 d D . . F 2
H62C H 0.031377 -0.057232 -0.031403 0.075 Uiso 0.40(2) 1 calc R . . F 2
H62D H 0.017792 -0.002222 0.028774 0.075 Uiso 0.40(2) 1 calc R . . F 2
C63A C -0.0458(17) -0.1561(17) 0.0465(14) 0.062(4) Uani 0.60(2) 1 d D . . F 1
H63A H -0.091811 -0.156433 0.071785 0.075 Uiso 0.60(2) 1 calc R . . F 1
H63B H -0.031964 -0.206286 0.046132 0.075 Uiso 0.60(2) 1 calc R . . F 1
C63B C -0.052(3) -0.145(3) 0.010(2) 0.062(4) Uani 0.40(2) 1 d D . . F 2
H63C H -0.107069 -0.155976 -0.014965 0.075 Uiso 0.40(2) 1 calc R . . F 2
H63D H -0.035751 -0.193503 -0.011315 0.075 Uiso 0.40(2) 1 calc R . . F 2
C64A C -0.088(3) -0.174(4) -0.0135(13) 0.107(12) Uani 0.60(2) 1 d D U . F 1
H64A H -0.146376 -0.234367 -0.027598 0.160 Uiso 0.60(2) 1 calc R . . F 1
H64B H -0.103054 -0.125036 -0.013073 0.160 Uiso 0.60(2) 1 calc R . . F 1
H64C H -0.043282 -0.174826 -0.038693 0.160 Uiso 0.60(2) 1 calc R . . F 1
C64B C -0.089(5) -0.172(4) 0.061(2) 0.107(12) Uani 0.40(2) 1 d D U . F 2
H64D H -0.141467 -0.235310 0.046926 0.160 Uiso 0.40(2) 1 calc R . . F 2
H64E H -0.038326 -0.167120 0.085681 0.160 Uiso 0.40(2) 1 calc R . . F 2
H64F H -0.110594 -0.129094 0.081983 0.160 Uiso 0.40(2) 1 calc R . . F 2
C65 C 0.2050(12) -0.2794(10) 0.1547(6) 0.057(4) Uani 1 1 d . . . . .
H65A H 0.219536 -0.312940 0.119926 0.069 Uiso 1 1 calc R . . . .
H65B H 0.231176 -0.287345 0.187489 0.069 Uiso 1 1 calc R . . . .
C66 C 0.1013(15) -0.3238(13) 0.1492(9) 0.077(5) Uani 1 1 d . . . . .
H66A H 0.074789 -0.391878 0.137809 0.093 Uiso 1 1 calc R . . . .
H66B H 0.074514 -0.311493 0.118870 0.093 Uiso 1 1 calc R . . . .
C67 C 0.0721(15) -0.2864(14) 0.2072(10) 0.077(5) Uani 1 1 d . . . . .
H67A H 0.095277 -0.302098 0.237080 0.092 Uiso 1 1 calc R . . . .
H67B H 0.101172 -0.217955 0.219819 0.092 Uiso 1 1 calc R . . . .
C68 C -0.0340(17) -0.329(2) 0.1990(12) 0.099(8) Uani 1 1 d . . . . .
H68A H -0.051565 -0.305678 0.235094 0.149 Uiso 1 1 calc R . . . .
H68B H -0.056707 -0.312962 0.169682 0.149 Uiso 1 1 calc R . . . .
H68C H -0.062590 -0.396938 0.186908 0.149 Uiso 1 1 calc R . . . .
C69 C 0.5426(10) -0.2311(9) 0.1046(6) 0.044(3) Uani 1 1 d . . . . .
H69A H 0.492041 -0.256983 0.071107 0.053 Uiso 1 1 calc R . . . .
H69B H 0.600851 -0.224772 0.090328 0.053 Uiso 1 1 calc R . . . .
C70 C 0.5143(11) -0.2992(10) 0.1377(7) 0.051(3) Uani 1 1 d . . . . .
H70A H 0.523234 -0.352210 0.116283 0.061 Uiso 1 1 calc R . . . .
H70B H 0.557877 -0.267027 0.175139 0.061 Uiso 1 1 calc R . . . .
C71 C 0.4136(12) -0.3373(12) 0.1482(8) 0.062(4) Uani 1 1 d . . . . .
H71A H 0.406463 -0.285860 0.174393 0.074 Uiso 1 1 calc R . . . .
H71B H 0.369625 -0.362801 0.111604 0.074 Uiso 1 1 calc R . . . .
C72 C 0.3870(15) -0.4129(14) 0.1739(11) 0.082(6) Uani 1 1 d . . . . .
H72A H 0.321827 -0.435122 0.179872 0.123 Uiso 1 1 calc R . . . .
H72B H 0.392554 -0.464642 0.147828 0.123 Uiso 1 1 calc R . . . .
H72C H 0.429395 -0.387695 0.210621 0.123 Uiso 1 1 calc R . . . .

loop_
_atom_site_aniso_label
_atom_site_aniso_U_11
_atom_site_aniso_U_22
_atom_site_aniso_U_33
_atom_site_aniso_U_23
_atom_site_aniso_U_13
_atom_site_aniso_U_12
Au1 0.0322(3) 0.0317(3) 0.0269(3) 0.0008(2) 0.0077(2) 0.0173(2)
Au2 0.0380(2) 0.0332(2) 0.0393(2) 0.00499(18) 0.01200(18) 0.01980(18)
Au3 0.0361(2) 0.0371(2) 0.0286(2) 0.00020(17) 0.00949(17) 0.02073(18)
Au4 0.0426(3) 0.0462(3) 0.0341(2) 0.0082(2) 0.01266(19) 0.0224(2)
Au5 0.0390(2) 0.0410(2) 0.0313(2) 0.00432(18) 0.00820(18) 0.02368(19)
Au6 0.0322(2) 0.0362(2) 0.0369(2) 0.00257(18) 0.00832(17) 0.01777(18)
Au7 0.0362(2) 0.0386(2) 0.0325(2) -0.00249(19) 0.00477(18) 0.01821(19)
Au8 0.0373(2) 0.0418(2) 0.0366(2) -0.00156(19) 0.01230(18) 0.01822(19)
Au9 0.0424(2) 0.0413(2) 0.0365(2) 0.00692(19) 0.01588(19) 0.0213(2)
Au10 0.0408(2) 0.0430(2) 0.0333(2) 0.00472(19) 0.00907(18) 0.02535(19)
Au11 0.0503(3) 0.0411(2) 0.0411(3) 0.0062(2) 0.0095(2) 0.0285(2)
Au12 0.0456(3) 0.0561(3) 0.0349(2) 0.0050(2) 0.00827(19) 0.0325(2)
Au13 0.0359(2) 0.0396(2) 0.0290(2) 0.00406(17) 0.00970(16) 0.02082(18)
Au14 0.0393(2) 0.0318(2) 0.0294(2) 0.00799(16) 0.01391(16) 0.02063(17)
Au15 0.0385(2) 0.0335(2) 0.0334(2) 0.01056(17) 0.01457(17) 0.01816(17)
Au16 0.0375(2) 0.0367(2) 0.0398(2) 0.01213(19) 0.00785(18) 0.01905(18)
Au17 0.0412(2) 0.0424(2) 0.0419(2) 0.0161(2) 0.01324(19) 0.02679(19)
Au18 0.0435(2) 0.0356(2) 0.0344(2) 0.01294(18) 0.01661(18) 0.02111(18)
Au19 0.0387(2) 0.0354(2) 0.0463(3) 0.01316(19) 0.02052(19) 0.01843(18)
Au20 0.0354(2) 0.02766(19) 0.0312(2) 0.01050(16) 0.01253(16) 0.01601(16)
Au21 0.0377(2) 0.0320(2) 0.0307(2) 0.00745(17) 0.00785(17) 0.01821(17)
Au22 0.0376(2) 0.0319(2) 0.0267(2) 0.00840(16) 0.01391(16) 0.01954(17)
Au23 0.0317(2) 0.0354(2) 0.0331(2) 0.01220(17) 0.01243(16) 0.01921(17)
Au24 0.0368(2) 0.0338(2) 0.0306(2) 0.01284(17) 0.01032(16) 0.02034(17)
Au25 0.0385(2) 0.0323(2) 0.0334(2) 0.00966(17) 0.01255(17) 0.02299(18)
Au26 0.0305(3) 0.0271(2) 0.0247(2) 0.0085(2) 0.0110(2) 0.0167(2)
Cd2 0.0380(2) 0.0332(2) 0.0393(2) 0.00499(18) 0.01200(18) 0.01980(18)
Cd3 0.0361(2) 0.0371(2) 0.0286(2) 0.00020(17) 0.00949(17) 0.02073(18)
Cd4 0.0426(3) 0.0462(3) 0.0341(2) 0.0082(2) 0.01266(19) 0.0224(2)
Cd5 0.0390(2) 0.0410(2) 0.0313(2) 0.00432(18) 0.00820(18) 0.02368(19)
Cd6 0.0322(2) 0.0362(2) 0.0369(2) 0.00257(18) 0.00832(17) 0.01777(18)
Cd7 0.0362(2) 0.0386(2) 0.0325(2) -0.00249(19) 0.00477(18) 0.01821(19)
Cd20 0.0354(2) 0.02766(19) 0.0312(2) 0.01050(16) 0.01253(16) 0.01601(16)
Cd21 0.0377(2) 0.0320(2) 0.0307(2) 0.00745(17) 0.00785(17) 0.01821(17)
Cd22 0.0376(2) 0.0319(2) 0.0267(2) 0.00840(16) 0.01391(16) 0.01954(17)
Cd23 0.0317(2) 0.0354(2) 0.0331(2) 0.01220(17) 0.01243(16) 0.01921(17)
Cd24 0.0368(2) 0.0338(2) 0.0306(2) 0.01284(17) 0.01032(16) 0.02034(17)
Cd25 0.0385(2) 0.0323(2) 0.0334(2) 0.00966(17) 0.01255(17) 0.02299(18)
S1 0.0319(12) 0.0391(13) 0.0355(13) -0.0037(11) 0.0045(10) 0.0176(10)
S2 0.0510(17) 0.0487(16) 0.0384(15) 0.0029(13) 0.0203(13) 0.0157(13)
S3 0.0481(14) 0.0432(13) 0.0319(12) 0.0100(11) 0.0116(11) 0.0269(12)
S4 0.0369(13) 0.0443(14) 0.0448(15) 0.0081(12) 0.0118(11) 0.0230(11)
S5 0.0601(18) 0.0476(15) 0.0438(16) 0.0116(13) 0.0198(13) 0.0343(14)
S6 0.0588(18) 0.0420(15) 0.072(2) 0.0167(15) 0.0192(16) 0.0314(14)
S7 0.0431(14) 0.0661(19) 0.0353(14) 0.0071(13) 0.0102(11) 0.0350(14)
S8 0.0492(15) 0.0579(17) 0.0337(13) 0.0098(12) 0.0124(11) 0.0362(14)
S9 0.0376(12) 0.0356(12) 0.0281(11) 0.0011(10) 0.0102(9) 0.0209(10)
S10 0.0446(14) 0.0389(13) 0.0324(13) 0.0092(11) 0.0171(11) 0.0168(11)
S11 0.0383(12) 0.0351(11) 0.0272(11) 0.0075(9) 0.0137(9) 0.0203(10)
S12 0.0398(13) 0.0371(12) 0.0364(13) 0.0040(10) 0.0026(10) 0.0194(11)
S13 0.0411(14) 0.0417(13) 0.0494(16) 0.0149(12) 0.0102(12) 0.0234(11)
S14 0.0408(12) 0.0322(11) 0.0296(11) 0.0123(9) 0.0136(10) 0.0184(10)
S15 0.0469(14) 0.0452(14) 0.0380(13) 0.0127(11) 0.0149(11) 0.0329(12)
S16 0.0354(13) 0.0411(13) 0.0522(16) 0.0130(12) 0.0153(12) 0.0196(11)
S17 0.0432(14) 0.0399(13) 0.0423(15) 0.0100(12) 0.0190(12) 0.0179(11)
S18 0.0468(14) 0.0389(13) 0.0334(12) 0.0151(10) 0.0127(10) 0.0242(11)
C1 0.030(5) 0.048(6) 0.033(5) 0.006(5) 0.010(4) 0.020(5)
C2 0.055(7) 0.036(5) 0.023(5) 0.001(4) 0.004(4) 0.023(5)
C3 0.043(6) 0.041(6) 0.052(8) 0.000(5) 0.001(5) 0.020(5)
C4 0.067(9) 0.047(7) 0.057(9) 0.008(7) 0.016(7) 0.022(7)
C5 0.054(8) 0.055(8) 0.047(7) 0.017(6) 0.019(6) 0.020(6)
C6 0.052(8) 0.057(8) 0.063(9) 0.027(7) 0.027(7) 0.021(6)
C7 0.078(11) 0.076(11) 0.064(10) 0.033(9) 0.037(9) 0.040(9)
C8 0.121(18) 0.080(13) 0.088(15) 0.039(12) 0.069(15) 0.052(13)
C9 0.086(12) 0.089(12) 0.060(10) 0.024(9) 0.014(8) 0.066(11)
C10A 0.106(7) 0.098(7) 0.105(8) 0.037(5) 0.016(4) 0.055(5)
C10B 0.106(7) 0.098(7) 0.105(8) 0.037(5) 0.016(4) 0.055(5)
C11A 0.106(7) 0.098(7) 0.105(8) 0.037(5) 0.016(4) 0.055(5)
C11B 0.106(7) 0.098(7) 0.105(8) 0.037(5) 0.016(4) 0.055(5)
C12A 0.106(7) 0.098(7) 0.105(8) 0.037(5) 0.016(4) 0.055(5)
C12B 0.106(7) 0.098(7) 0.105(8) 0.037(5) 0.016(4) 0.055(5)
C13 0.042(6) 0.042(6) 0.046(7) -0.001(5) -0.004(5) 0.017(5)
C14 0.037(6) 0.064(8) 0.051(8) 0.011(6) 0.006(5) 0.025(6)
C15 0.051(8) 0.059(8) 0.055(9) 0.008(7) 0.001(6) 0.021(7)
C16 0.057(9) 0.120(16) 0.060(10) 0.013(10) 0.000(8) 0.056(11)
C17 0.073(11) 0.103(14) 0.107(15) 0.069(13) 0.050(11) 0.066(11)
C18A 0.154(18) 0.108(14) 0.115(15) 0.064(12) -0.003(12) 0.042(12)
C18B 0.154(18) 0.108(14) 0.115(15) 0.064(12) -0.003(12) 0.042(12)
C19A 0.154(18) 0.108(14) 0.115(15) 0.064(12) -0.003(12) 0.042(12)
C19B 0.154(18) 0.108(14) 0.115(15) 0.064(12) -0.003(12) 0.042(12)
C20A 0.154(18) 0.108(14) 0.115(15) 0.064(12) -0.003(12) 0.042(12)
C20B 0.154(18) 0.108(14) 0.115(15) 0.064(12) -0.003(12) 0.042(12)
C21 0.058(9) 0.059(9) 0.076(11) 0.010(8) 0.013(8) 0.030(7)
C22 0.085(12) 0.072(11) 0.074(12) 0.024(9) 0.019(10) 0.048(10)
C23 0.109(16) 0.079(12) 0.074(13) 0.042(11) 0.037(12) 0.045(12)
C24 0.119(17) 0.098(14) 0.051(10) 0.035(10) 0.037(10) 0.065(13)
C25 0.054(8) 0.088(11) 0.054(8) 0.022(8) 0.013(6) 0.054(8)
C26 0.112(15) 0.107(14) 0.045(8) 0.013(9) 0.003(9) 0.089(13)
C27 0.12(2) 0.16(3) 0.071(14) 0.012(15) -0.020(13) 0.10(2)
C28 0.12(2) 0.17(3) 0.11(2) 0.05(2) 0.019(17) 0.11(2)
C29 0.048(7) 0.070(9) 0.035(6) 0.002(6) 0.004(5) 0.036(6)
C30 0.072(10) 0.104(14) 0.045(8) 0.017(8) 0.009(7) 0.061(10)
C31 0.105(17) 0.087(14) 0.093(16) 0.010(12) -0.027(13) 0.056(13)
C32 0.056(9) 0.085(12) 0.089(14) 0.034(11) 0.018(9) 0.033(9)
C33 0.042(6) 0.045(6) 0.031(5) 0.008(5) 0.016(4) 0.028(5)
C34 0.040(6) 0.048(6) 0.043(6) 0.012(5) 0.014(5) 0.028(5)
C35 0.048(7) 0.046(7) 0.083(11) 0.019(7) 0.026(7) 0.028(6)
C36 0.054(8) 0.045(7) 0.070(10) 0.019(7) 0.030(7) 0.022(6)
C37 0.093(11) 0.039(6) 0.041(7) 0.017(5) 0.038(7) 0.040(7)
C38 0.132(19) 0.064(10) 0.081(13) 0.031(10) 0.063(14) 0.056(12)
C39 0.14(2) 0.070(11) 0.102(17) 0.041(12) 0.061(15) 0.073(14)
C40 0.136(17) 0.078(12) 0.108(15) 0.055(12) 0.030(13) 0.024(10)
C41 0.050(6) 0.035(5) 0.019(4) 0.006(4) 0.016(4) 0.023(5)
C42 0.047(6) 0.037(5) 0.023(5) 0.005(4) 0.008(4) 0.022(5)
C43 0.059(8) 0.062(8) 0.041(7) 0.016(6) 0.012(6) 0.030(7)
C44 0.053(8) 0.073(10) 0.049(8) 0.016(7) 0.001(6) 0.026(7)
C45 0.053(6) 0.049(6) 0.068(7) 0.024(6) 0.004(5) 0.019(5)
C46 0.052(6) 0.058(6) 0.068(7) 0.025(6) 0.015(5) 0.028(5)
C47 0.072(8) 0.065(7) 0.088(9) 0.038(7) 0.010(6) 0.030(6)
C48 0.061(9) 0.083(10) 0.094(12) 0.042(9) 0.014(8) 0.034(8)
C49 0.048(7) 0.060(8) 0.049(7) 0.023(6) 0.002(5) 0.032(6)
C50 0.058(8) 0.057(8) 0.043(7) 0.015(6) 0.002(6) 0.024(7)
C51 0.060(9) 0.067(9) 0.053(8) 0.019(7) 0.002(7) 0.030(7)
C52 0.091(15) 0.101(16) 0.063(12) 0.028(12) -0.002(11) 0.028(13)
C53 0.040(6) 0.047(6) 0.040(6) 0.012(5) 0.015(5) 0.026(5)
C54 0.041(7) 0.045(7) 0.076(11) 0.006(7) 0.009(7) 0.014(6)
C55 0.078(13) 0.057(10) 0.12(2) 0.025(12) 0.024(13) 0.013(9)
C56 0.076(13) 0.094(16) 0.19(3) 0.08(2) 0.056(17) 0.045(12)
C57 0.054(7) 0.043(6) 0.063(8) 0.020(6) 0.022(6) 0.033(6)
C58A 0.050(7) 0.041(6) 0.090(11) 0.037(7) 0.033(7) 0.031(6)
C58B 0.050(7) 0.041(6) 0.090(11) 0.037(7) 0.033(7) 0.031(6)
C59A 0.050(7) 0.041(6) 0.090(11) 0.037(7) 0.033(7) 0.031(6)
C59B 0.050(7) 0.041(6) 0.090(11) 0.037(7) 0.033(7) 0.031(6)
C60A 0.11(2) 0.13(3) 0.13(3) 0.09(3) 0.07(2) 0.08(2)
C60B 0.11(2) 0.13(3) 0.13(3) 0.09(3) 0.07(2) 0.08(2)
C61 0.051(7) 0.041(6) 0.080(11) 0.010(7) 0.017(7) 0.029(6)
C62A 0.056(9) 0.062(9) 0.082(12) 0.028(8) 0.020(8) 0.038(7)
C62B 0.056(9) 0.062(9) 0.082(12) 0.028(8) 0.020(8) 0.038(7)
C63A 0.056(9) 0.062(9) 0.082(12) 0.028(8) 0.020(8) 0.038(7)
C63B 0.056(9) 0.062(9) 0.082(12) 0.028(8) 0.020(8) 0.038(7)
C64A 0.091(17) 0.13(2) 0.10(2) -0.010(15) 0.023(15) 0.089(17)
C64B 0.091(17) 0.13(2) 0.10(2) -0.010(15) 0.023(15) 0.089(17)
C65 0.074(10) 0.046(7) 0.043(7) 0.025(6) 0.024(7) 0.015(6)
C66 0.077(12) 0.058(9) 0.082(13) 0.036(9) 0.022(10) 0.014(8)
C67 0.076(11) 0.066(10) 0.088(14) 0.034(10) 0.019(10) 0.030(9)
C68 0.083(14) 0.114(19) 0.093(17) 0.028(15) 0.037(13) 0.045(14)
C69 0.061(7) 0.043(6) 0.045(6) 0.026(5) 0.027(6) 0.031(6)
C70 0.069(9) 0.052(7) 0.057(8) 0.030(6) 0.024(7) 0.042(7)
C71 0.064(9) 0.068(9) 0.064(9) 0.039(8) 0.025(7) 0.031(8)
C72 0.079(12) 0.073(11) 0.118(18) 0.065(13) 0.036(12) 0.036(10)

loop_
_atom_type_symbol
_atom_type_description
_atom_type_scat_dispersion_real
_atom_type_scat_dispersion_imag
_atom_type_scat_source
C C 0.0181 0.0091 'International Tables Vol C Tables 4.2.6.8 and 6.1.1.4'
H H 0.0000 0.0000 'International Tables Vol C Tables 4.2.6.8 and 6.1.1.4'
Au Au -4.4197 7.2980 'International Tables Vol C Tables 4.2.6.8 and 6.1.1.4'
Cd Cd 0.1185 4.6533 'International Tables Vol C Tables 4.2.6.8 and 6.1.1.4'
S S 0.3331 0.5567 'International Tables Vol C Tables 4.2.6.8 and 6.1.1.4'

loop_
_exptl_crystal_face_index_h
_exptl_crystal_face_index_k
_exptl_crystal_face_index_l
_exptl_crystal_face_perp_dist
8 -9 8 0.0264
-1 -10 4 0.0572
7 3 -5 0.0455
-5 7 10 0.0756
0 -7 -6 0.0741
-7 10 -10 0.0279
-8 7 -9 0.0219
6 0 10 0.0603
0 -9 13 0.0546
4 7 -8 0.0411
4 -2 14 0.0564
-6 -5 6 0.0551

loop_
_geom_angle_atom_site_label_1
_geom_angle_atom_site_label_2
_geom_angle_atom_site_label_3
_geom_angle
_geom_angle_site_symmetry_1
_geom_angle_site_symmetry_3
Au2 Au1 Au2 180.0 2_666 .
Au2 Au1 Au4 64.121(15) . 2_666
Au2 Au1 Au4 115.880(15) 2_666 2_666
Au2 Au1 Au4 115.880(15) . .
Au2 Au1 Au4 64.120(15) 2_666 .
Au2 Au1 Au5 116.079(15) 2_666 2_666
Au2 Au1 Au5 63.920(15) 2_666 .
Au2 Au1 Au5 116.080(15) . .
Au2 Au1 Au5 63.921(15) . 2_666
Au2 Au1 Au6 119.800(14) . .
Au2 Au1 Au6 119.801(14) 2_666 2_666
Au2 Au1 Au6 60.200(14) . 2_666
Au2 Au1 Au6 60.199(14) 2_666 .
Au3 Au1 Au2 65.286(15) . .
Au3 Au1 Au2 65.286(15) 2_666 2_666
Au3 Au1 Au2 114.713(15) . 2_666
Au3 Au1 Au2 114.715(15) 2_666 .
Au3 Au1 Au3 180.0 . 2_666
Au3 Au1 Au4 116.546(16) . 2_666
Au3 Au1 Au4 63.455(16) 2_666 2_666
Au3 Au1 Au4 63.455(16) . .
Au3 Au1 Au4 116.544(16) 2_666 .
Au3 Au1 Au5 119.227(14) 2_666 2_666
Au3 Au1 Au5 60.773(15) 2_666 .
Au3 Au1 Au5 60.774(14) . 2_666
Au3 Au1 Au5 119.227(14) . .
Au3 Au1 Au6 115.927(14) . 2_666
Au3 Au1 Au6 64.072(14) . .
Au3 Au1 Au6 64.073(14) 2_666 2_666
Au3 Au1 Au6 115.927(14) 2_666 .
Au3 Au1 Au7 116.085(14) . .
Au3 Au1 Au7 116.085(14) 2_666 2_666
Au3 Au1 Au7 63.915(14) 2_666 .
Au3 Au1 Au7 63.915(14) . 2_666
Au4 Au1 Au4 180.0 . 2_666
Au5 Au1 Au4 115.973(15) . 2_666
Au5 Au1 Au4 64.027(15) 2_666 2_666
Au5 Au1 Au4 115.974(15) 2_666 .
Au5 Au1 Au4 64.026(15) . .
Au5 Au1 Au5 179.999(19) . 2_666
Au5 Au1 Au6 64.203(15) 2_666 .
Au5 Au1 Au6 115.796(15) . .
Au5 Au1 Au6 115.798(15) 2_666 2_666
Au5 Au1 Au6 64.203(15) . 2_666
Au6 Au1 Au4 114.998(15) . 2_666
Au6 Au1 Au4 114.997(15) 2_666 .
Au6 Au1 Au4 65.002(15) . .
Au6 Au1 Au4 65.003(15) 2_666 2_666
Au6 Au1 Au6 180.0 . 2_666
Au7 Au1 Au2 115.767(16) 2_666 2_666
Au7 Au1 Au2 64.233(16) . 2_666
Au7 Au1 Au2 64.233(16) 2_666 .
Au7 Au1 Au2 115.767(16) . .
Au7 Au1 Au4 119.836(16) 2_666 2_666
Au7 Au1 Au4 119.836(16) . .
Au7 Au1 Au4 60.164(16) 2_666 .
Au7 Au1 Au4 60.164(16) . 2_666
Au7 Au1 Au5 64.793(15) . 2_666
Au7 Au1 Au5 115.206(15) . .
Au7 Au1 Au5 64.794(15) 2_666 .
Au7 Au1 Au5 115.207(15) 2_666 2_666
Au7 Au1 Au6 116.151(15) 2_666 .
Au7 Au1 Au6 63.849(15) . .
Au7 Au1 Au6 63.848(15) 2_666 2_666
Au7 Au1 Au6 116.152(15) . 2_666
Au7 Au1 Au7 180.0 2_666 .
Au1 Au2 Au3 57.038(13) . .
Au1 Au2 Au4 58.109(14) . 2_666
Au1 Au2 Au5 58.075(13) . 2_666
Au1 Au2 Au6 60.068(14) . 2_666
Au1 Au2 Au7 57.852(14) . 2_666
Au1 Au2 Au8 111.815(19) . 2_666
Au1 Au2 Au9 111.195(17) . 2_666
Au1 Au2 Au11 109.560(18) . .
Au3 Au2 Au8 116.72(2) . 2_666
Au3 Au2 Au9 167.95(2) . 2_666
Au3 Au2 Au11 61.788(16) . .
Au4 Au2 Au3 105.14(2) 2_666 .
Au4 Au2 Au8 118.70(2) 2_666 2_666
Au4 Au2 Au9 63.654(17) 2_666 2_666
Au4 Au2 Au11 113.66(2) 2_666 .
Au5 Au2 Au3 56.397(16) 2_666 .
Au5 Au2 Au4 60.080(17) 2_666 2_666
Au5 Au2 Au7 105.47(2) 2_666 2_666
Au5 Au2 Au8 169.45(2) 2_666 2_666
Au5 Au2 Au9 116.64(2) 2_666 2_666
Au5 Au2 Au11 60.931(16) 2_666 .
Au6 Au2 Au3 108.87(2) 2_666 .
Au6 Au2 Au4 62.779(17) 2_666 2_666
Au6 Au2 Au5 110.67(2) 2_666 2_666
Au6 Au2 Au7 61.544(18) 2_666 2_666
Au6 Au2 Au8 62.466(16) 2_666 2_666
Au6 Au2 Au9 62.872(18) 2_666 2_666
Au6 Au2 Au11 169.59(2) 2_666 .
Au7 Au2 Au3 59.103(17) 2_666 .
Au7 Au2 Au4 109.19(2) 2_666 2_666
Au7 Au2 Au8 64.481(18) 2_666 2_666
Au7 Au2 Au9 118.65(2) 2_666 2_666
Au7 Au2 Au11 113.20(2) 2_666 .
Au8 Au2 Au11 124.787(19) 2_666 .
Au9 Au2 Au8 68.483(17) 2_666 2_666
Au9 Au2 Au11 125.48(2) 2_666 .
S6 Au2 Au1 151.81(10) . .
S6 Au2 Au3 105.85(10) . .
S6 Au2 Au4 114.09(11) . 2_666
S6 Au2 Au5 94.05(10) . 2_666
S6 Au2 Au6 144.60(10) . 2_666
S6 Au2 Au7 136.66(11) . 2_666
S6 Au2 Au8 95.74(10) . 2_666
S6 Au2 Au9 83.75(10) . 2_666
S6 Au2 Au11 45.57(9) . .
Au1 Au3 Au2 57.676(12) . .
Au1 Au3 Au4 58.774(13) . .
Au1 Au3 Au5 59.999(13) . 2_666
Au1 Au3 Au6 58.445(13) . .
Au1 Au3 Au7 58.338(13) . 2_666
Au1 Au3 Au10 113.351(17) . .
Au1 Au3 Au11 110.965(19) . .
Au1 Au3 Au13 110.524(17) . .
Au2 Au3 Au10 117.68(2) . .
Au2 Au3 Au11 62.830(17) . .
Au2 Au3 Au13 113.953(19) . .
Au4 Au3 Au2 106.09(2) . .
Au4 Au3 Au6 61.507(17) . .
Au4 Au3 Au7 56.989(18) . 2_666
Au4 Au3 Au10 119.06(2) . .
Au4 Au3 Au11 168.76(2) . .
Au4 Au3 Au13 61.204(16) . .
Au5 Au3 Au2 61.005(17) 2_666 .
Au5 Au3 Au4 111.30(2) 2_666 .
Au5 Au3 Au6 61.958(18) 2_666 .
Au5 Au3 Au7 109.88(2) 2_666 2_666
Au5 Au3 Au10 63.718(17) 2_666 .
Au5 Au3 Au11 62.672(17) 2_666 .
Au5 Au3 Au13 170.46(2) 2_666 .
Au6 Au3 Au2 108.624(19) . .
Au6 Au3 Au10 65.494(16) . .
Au6 Au3 Au11 118.62(2) . .
Au6 Au3 Au13 115.19(2) . .
Au7 Au3 Au2 59.878(17) 2_666 .
Au7 Au3 Au6 107.080(19) 2_666 .
Au7 Au3 Au10 171.63(2) 2_666 .
Au7 Au3 Au11 114.76(2) 2_666 .
Au7 Au3 Au13 61.490(16) 2_666 .
Au10 Au3 Au11 67.955(17) . .
Au10 Au3 Au13 124.412(19) . .
Au11 Au3 Au13 123.544(18) . .
S9 Au3 Au1 154.60(7) . .
S9 Au3 Au2 122.65(7) . .
S9 Au3 Au4 101.07(7) . .
S9 Au3 Au5 145.01(7) . 2_666
S9 Au3 Au6 128.73(7) . .
S9 Au3 Au7 98.54(7) . 2_666
S9 Au3 Au10 89.42(7) . .
S9 Au3 Au11 87.36(7) . .
S9 Au3 Au13 44.32(7) . .
Au1 Au4 Au2 57.771(14) . 2_666
Au1 Au4 Au3 57.771(14) . .
Au1 Au4 Au5 57.853(14) . .
Au1 Au4 Au6 57.485(14) . .
Au1 Au4 Au7 59.701(15) . 2_666
Au1 Au4 Au9 108.849(19) . .
Au1 Au4 Au12 110.80(2) . .
Au1 Au4 Au13 113.19(2) . .
Au2 Au4 Au6 55.940(16) 2_666 .
Au2 Au4 Au9 61.151(16) 2_666 .
Au2 Au4 Au12 115.73(2) 2_666 .
Au2 Au4 Au13 170.27(3) 2_666 .
Au3 Au4 Au2 105.11(2) . 2_666
Au3 Au4 Au5 108.99(2) . .
Au3 Au4 Au6 59.656(17) . .
Au3 Au4 Au9 111.89(2) . .
Au3 Au4 Au12 119.34(2) . .
Au3 Au4 Au13 65.369(16) . .
Au5 Au4 Au2 59.750(16) . 2_666
Au5 Au4 Au6 104.92(2) . .
Au5 Au4 Au9 114.16(2) . .
Au5 Au4 Au12 63.123(17) . .
Au5 Au4 Au13 120.05(2) . .
Au6 Au4 Au9 59.962(17) . .
Au6 Au4 Au12 167.61(2) . .
Au6 Au4 Au13 117.19(2) . .
Au7 Au4 Au2 109.94(2) 2_666 2_666
Au7 Au4 Au3 61.730(18) 2_666 .
Au7 Au4 Au5 62.393(18) 2_666 .
Au7 Au4 Au6 109.37(2) 2_666 .
Au7 Au4 Au9 168.44(2) 2_666 .
Au7 Au4 Au12 63.153(19) 2_666 .
Au7 Au4 Au13 64.437(17) 2_666 .
Au12 Au4 Au9 126.39(2) . .
Au12 Au4 Au13 69.700(16) . .
Au13 Au4 Au9 123.15(2) . .
S3 Au4 Au1 154.14(7) . .
S3 Au4 Au2 99.45(7) . 2_666
S3 Au4 Au3 126.63(7) . .
S3 Au4 Au5 124.31(7) . .
S3 Au4 Au6 100.79(7) . .
S3 Au4 Au7 146.13(7) . 2_666
S3 Au4 Au9 45.37(7) . .
S3 Au4 Au12 89.38(7) . .
S3 Au4 Au13 88.46(7) . .
Au1 Au5 Au2 58.004(14) . 2_666
Au1 Au5 Au3 59.228(14) . 2_666
Au1 Au5 Au4 58.121(14) . .
Au1 Au5 Au6 58.018(14) . 2_666
Au1 Au5 Au7 57.537(13) . 2_666
Au1 Au5 Au10 111.769(19) . 2_666
Au1 Au5 Au11 112.108(18) . 2_666
Au1 Au5 Au12 109.892(17) . .
Au2 Au5 Au4 60.171(17) 2_666 .
Au2 Au5 Au6 109.37(2) 2_666 2_666
Au2 Au5 Au7 105.262(19) 2_666 2_666
Au2 Au5 Au10 118.05(2) 2_666 2_666
Au2 Au5 Au11 64.045(16) 2_666 2_666
Au2 Au5 Au12 114.92(2) 2_666 .
Au3 Au5 Au2 62.599(17) 2_666 2_666
Au3 Au5 Au4 110.14(2) 2_666 .
Au3 Au5 Au6 61.352(17) 2_666 2_666
Au3 Au5 Au7 108.66(2) 2_666 2_666
Au3 Au5 Au10 62.560(16) 2_666 2_666
Au3 Au5 Au11 64.853(17) 2_666 2_666
Au3 Au5 Au12 168.88(2) 2_666 .
Au4 Au5 Au6 105.42(2) . 2_666
Au4 Au5 Au7 56.123(17) . 2_666
Au4 Au5 Au10 169.60(2) . 2_666
Au4 Au5 Au11 116.42(2) . 2_666
Au4 Au5 Au12 61.774(16) . .
Au6 Au5 Au7 59.424(17) 2_666 2_666
Au6 Au5 Au10 64.893(17) 2_666 2_666
Au6 Au5 Au11 120.01(2) 2_666 2_666
Au6 Au5 Au12 111.97(2) 2_666 .
Au7 Au5 Au10 117.62(2) 2_666 2_666
Au7 Au5 Au11 168.98(2) 2_666 2_666
Au7 Au5 Au12 60.811(17) 2_666 .
Au10 Au5 Au11 68.326(17) 2_666 2_666
Au10 Au5 Au12 124.24(2) 2_666 .
Au11 Au5 Au12 124.86(2) 2_666 .
S7 Au5 Au1 154.37(8) . .
S7 Au5 Au2 133.16(9) . 2_666
S7 Au5 Au3 144.32(7) . 2_666
S7 Au5 Au4 104.43(7) . .
S7 Au5 Au6 117.46(9) . 2_666
S7 Au5 Au7 97.62(8) . 2_666
S7 Au5 Au10 84.17(8) . 2_666
S7 Au5 Au11 92.14(8) . 2_666
S7 Au5 Au12 45.86(7) . .
Au1 Au6 Au2 59.733(14) . 2_666
Au1 Au6 Au3 57.482(13) . .
Au1 Au6 Au4 57.512(14) . .
Au1 Au6 Au5 57.779(14) . 2_666
Au1 Au6 Au7 57.889(13) . .
Au1 Au6 Au8 113.393(17) . .
Au1 Au6 Au9 112.022(18) . .
Au1 Au6 Au10 107.457(18) . .
Au2 Au6 Au3 108.78(2) 2_666 .
Au2 Au6 Au4 61.281(17) 2_666 .
Au2 Au6 Au5 110.16(2) 2_666 2_666
Au2 Au6 Au7 61.935(18) 2_666 .
Au2 Au6 Au8 64.734(17) 2_666 .
Au2 Au6 Au9 64.234(18) 2_666 .
Au2 Au6 Au10 167.06(2) 2_666 .
Au3 Au6 Au4 58.837(17) . .
Au3 Au6 Au5 56.692(17) . 2_666
Au3 Au6 Au7 105.89(2) . .
Au3 Au6 Au8 170.66(2) . .
Au3 Au6 Au9 114.37(2) . .
Au3 Au6 Au10 59.359(15) . .
Au4 Au6 Au8 119.38(2) . .
Au4 Au6 Au9 63.667(18) . .
Au4 Au6 Au10 111.445(19) . .
Au5 Au6 Au4 104.92(2) 2_666 .
Au5 Au6 Au8 117.97(2) 2_666 .
Au5 Au6 Au9 168.53(2) 2_666 .
Au5 Au6 Au10 59.885(16) 2_666 .
Au7 Au6 Au4 108.36(2) . .
Au7 Au6 Au5 60.595(17) . 2_666
Au7 Au6 Au8 65.396(17) . .
Au7 Au6 Au9 120.21(2) . .
Au7 Au6 Au10 114.23(2) . .
Au8 Au6 Au9 69.725(18) . .
Au8 Au6 Au10 126.28(2) . .
Au9 Au6 Au10 123.81(2) . .
S4 Au6 Au1 150.92(8) . .
S4 Au6 Au2 148.01(8) . 2_666
S4 Au6 Au3 101.68(7) . .
S4 Au6 Au4 132.65(8) . .
S4 Au6 Au5 94.45(8) . 2_666
S4 Au6 Au7 118.76(8) . .
S4 Au6 Au8 86.02(7) . .
S4 Au6 Au9 94.61(8) . .
S4 Au6 Au10 44.91(7) . .
Au1 Au7 Au2 57.913(14) . 2_666
Au1 Au7 Au3 57.745(13) . 2_666
Au1 Au7 Au4 60.134(15) . 2_666
Au1 Au7 Au5 57.668(13) . 2_666
Au1 Au7 Au6 58.261(13) . .
Au1 Au7 Au8 108.946(19) . .
Au1 Au7 Au12 112.10(2) . 2_666
Au1 Au7 Au13 112.975(18) . 2_666
Au2 Au7 Au5 105.36(2) 2_666 2_666
Au2 Au7 Au8 60.963(17) 2_666 .
Au2 Au7 Au12 168.60(2) 2_666 2_666
Au2 Au7 Au13 117.93(2) 2_666 2_666
Au3 Au7 Au2 61.018(17) 2_666 2_666
Au3 Au7 Au5 107.98(2) 2_666 2_666
Au3 Au7 Au6 106.39(2) 2_666 .
Au3 Au7 Au8 115.30(2) 2_666 .
Au3 Au7 Au12 120.03(2) 2_666 2_666
Au3 Au7 Au13 64.991(16) 2_666 2_666
Au4 Au7 Au2 110.45(2) 2_666 2_666
Au4 Au7 Au3 61.281(18) 2_666 2_666
Au4 Au7 Au5 61.486(18) 2_666 2_666
Au4 Au7 Au6 110.24(2) 2_666 .
Au4 Au7 Au8 168.99(2) 2_666 .
Au4 Au7 Au12 64.376(19) 2_666 2_666
Au4 Au7 Au13 63.753(17) 2_666 2_666
Au5 Au7 Au8 112.56(2) 2_666 .
Au5 Au7 Au12 63.271(17) 2_666 2_666
Au5 Au7 Au13 118.66(2) 2_666 2_666
Au6 Au7 Au2 56.520(17) . 2_666
Au6 Au7 Au5 59.979(17) . 2_666
Au6 Au7 Au8 59.737(16) . .
Au6 Au7 Au12 114.53(2) . 2_666
Au6 Au7 Au13 170.93(2) . 2_666
Au12 Au7 Au8 122.62(2) 2_666 .
Au12 Au7 Au13 69.879(17) 2_666 2_666
Au13 Au7 Au8 125.530(19) 2_666 .
S1 Au7 Au1 153.75(8) . .
S1 Au7 Au2 100.46(8) . 2_666
S1 Au7 Au3 128.14(7) . 2_666
S1 Au7 Au4 145.98(8) . 2_666
S1 Au7 Au5 123.86(7) . 2_666
S1 Au7 Au6 98.34(7) . .
S1 Au7 Au8 44.86(8) . .
S1 Au7 Au12 87.47(8) . 2_666
S1 Au7 Au13 89.65(7) . 2_666
Au2 Au8 Au7 54.557(15) 2_666 .
Au6 Au8 Au2 52.799(14) . 2_666
Au6 Au8 Au7 54.867(15) . .
Cd6 Au8 Cd7 54.867(15) . .
S1 Au8 Au2 95.86(7) . 2_666
S1 Au8 Au6 95.20(7) . .
S1 Au8 Au7 46.35(7) . .
S1 Au8 Cd6 95.20(7) . .
S1 Au8 Cd7 46.35(7) . .
S1 Au8 S2 174.03(11) . .
S2 Au8 Au2 89.04(9) . 2_666
S2 Au8 Au6 90.47(8) . .
S2 Au8 Au7 139.53(9) . .
S2 Au8 Cd6 90.47(8) . .
S2 Au8 Cd7 139.53(9) . .
Au2 Au9 Au4 55.194(15) 2_666 .
Au6 Au9 Au2 52.892(15) . 2_666
Au6 Au9 Au4 56.371(16) . .
Cd6 Au9 Cd4 56.371(16) . .
S2 Au9 Au2 89.83(8) . 2_666
S2 Au9 Au4 141.31(9) . .
S2 Au9 Au6 90.66(10) . .
S2 Au9 Cd4 141.31(9) . .
S2 Au9 Cd6 90.66(10) . .
S2 Au9 S3 169.88(13) . .
S3 Au9 Au2 96.00(8) . 2_666
S3 Au9 Au4 47.59(8) . .
S3 Au9 Au6 99.46(8) . .
S3 Au9 Cd4 47.59(8) . .
S3 Au9 Cd6 99.46(8) . .
Au3 Au10 Au5 53.721(15) . 2_666
Au3 Au10 Au6 55.147(14) . .
Au5 Au10 Au6 55.220(15) 2_666 .
Cd3 Au10 Cd6 55.147(14) . .
S4 Au10 Au3 99.77(7) . .
S4 Au10 Au5 92.24(7) . 2_666
S4 Au10 Au6 47.16(7) . .
S4 Au10 Cd3 99.77(7) . .
S4 Au10 Cd6 47.16(7) . .
S5 Au10 Au3 85.54(9) . .
S5 Au10 Au5 95.56(8) . 2_666
S5 Au10 Au6 139.51(9) . .
S5 Au10 Cd3 85.54(9) . .
S5 Au10 Cd6 139.51(9) . .
S5 Au10 S4 172.16(11) . .
Au3 Au11 Au2 55.382(15) . .
Au5 Au11 Au2 55.025(15) 2_666 .
Au5 Au11 Au3 52.475(15) 2_666 .
Cd3 Au11 Cd2 55.382(15) . .
S5 Au11 Au2 137.48(8) . .
S5 Au11 Au3 82.87(9) . .
S5 Au11 Au5 94.91(8) . 2_666
S5 Au11 Cd2 137.48(8) . .
S5 Au11 Cd3 82.87(9) . .
S5 Au11 S6 174.43(11) . .
S6 Au11 Au2 47.44(8) . .
S6 Au11 Au3 101.40(9) . .
S6 Au11 Au5 90.55(8) . 2_666
S6 Au11 Cd2 47.44(8) . .
S6 Au11 Cd3 101.40(9) . .
Au4 Au12 Au5 55.104(15) . .
Au7 Au12 Au4 52.471(16) 2_666 .
Au7 Au12 Au5 55.918(15) 2_666 .
Cd4 Au12 Cd5 55.104(15) . .
S7 Au12 Au4 99.73(8) . .
S7 Au12 Au5 47.64(8) . .
S7 Au12 Au7 94.80(9) . 2_666
S7 Au12 Cd4 99.73(8) . .
S7 Au12 Cd5 47.64(8) . .
S8 Au12 Au4 86.56(8) . .
S8 Au12 Au5 139.12(8) . .
S8 Au12 Au7 91.00(8) . 2_666
S8 Au12 Cd4 86.56(8) . .
S8 Au12 Cd5 139.12(8) . .
S8 Au12 S7 173.24(11) . .
Au4 Au13 Au3 53.427(15) . .
Au4 Au13 Au7 51.807(15) . 2_666
Au7 Au13 Au3 53.519(14) 2_666 .
Au14 Au13 Au3 130.655(19) . .
Au14 Au13 Au4 156.10(2) . .
Au14 Au13 Au7 152.07(2) . 2_666
Au14 Au13 Cd3 130.655(19) . .
Au14 Au13 Cd4 156.10(2) . .
Cd4 Au13 Cd3 53.427(15) . .
S8 Au13 Au3 136.12(7) . .
S8 Au13 Au4 86.34(8) . .
S8 Au13 Au7 89.49(8) . 2_666
S8 Au13 Au14 93.19(7) . .
S8 Au13 Cd3 136.12(7) . .
S8 Au13 Cd4 86.34(8) . .
S8 Au13 S9 178.18(10) . .
S9 Au13 Au3 45.48(6) . .
S9 Au13 Au4 94.82(6) . .
S9 Au13 Au7 92.33(7) . 2_666
S9 Au13 Au14 85.18(6) . .
S9 Au13 Cd3 45.48(6) . .
S9 Au13 Cd4 94.82(6) . .
Au13 Au14 Au21 158.33(2) . .
Au13 Au14 Au22 136.060(18) . .
Au13 Au14 Au25 148.829(19) . 2_655
Au13 Au14 Cd21 158.33(2) . .
Au13 Au14 Cd22 136.060(18) . .
Au21 Au14 Au22 53.503(13) . .
Au21 Au14 Au25 52.169(13) . 2_655
Au25 Au14 Au22 52.468(13) 2_655 .
Cd21 Au14 Au25 52.169(13) . 2_655
Cd21 Au14 Cd22 53.503(13) . .
S10 Au14 Au13 90.42(7) . .
S10 Au14 Au21 81.66(7) . .
S10 Au14 Au22 133.30(7) . .
S10 Au14 Au25 91.72(7) . 2_655
S10 Au14 Cd21 81.66(7) . .
S10 Au14 Cd22 133.30(7) . .
S10 Au14 S11 175.10(11) . .
S11 Au14 Au13 91.10(6) . .
S11 Au14 Au21 95.28(6) . .
S11 Au14 Au22 44.96(6) . .
S11 Au14 Au25 89.39(6) . 2_655
S11 Au14 Cd21 95.28(6) . .
S11 Au14 Cd22 44.96(6) . .
Au20 Au15 Au21 57.152(14) . .
Au20 Au15 Au25 56.191(14) . 2_655
Au21 Au15 Au25 52.901(14) . 2_655
Cd20 Au15 Au25 56.191(14) . 2_655
Cd20 Au15 Cd21 57.152(14) . .
Cd21 Au15 Au25 52.901(14) . 2_655
S10 Au15 Au20 138.39(8) . .
S10 Au15 Au21 82.32(8) . .
S10 Au15 Au25 93.32(7) . 2_655
S10 Au15 Cd20 138.39(8) . .
S10 Au15 Cd21 82.32(8) . .
S10 Au15 S14 171.23(10) . .
S14 Au15 Au20 48.84(6) . .
S14 Au15 Au21 103.28(6) . .
S14 Au15 Au25 95.44(7) . 2_655
S14 Au15 Cd20 48.84(6) . .
S14 Au15 Cd21 103.28(6) . .
Au23 Au16 Au21 54.532(14) 2_655 .
Au24 Au16 Au21 55.489(14) . .
Au24 Au16 Au23 53.304(14) . 2_655
Cd24 Au16 Cd21 55.489(14) . .
S12 Au16 Au21 47.41(7) . .
S12 Au16 Au23 95.58(7) . 2_655
S12 Au16 Au24 97.79(7) . .
S12 Au16 Cd21 47.41(7) . .
S12 Au16 Cd24 97.79(7) . .
S13 Au16 Au21 140.45(8) . .
S13 Au16 Au23 90.04(8) . 2_655
S13 Au16 Au24 90.66(8) . .
S13 Au16 Cd21 140.45(8) . .
S13 Au16 Cd24 90.66(8) . .
S13 Au16 S12 171.51(10) . .
Au23 Au17 Au24 52.255(13) 2_655 .
Au23 Au17 Au25 55.484(14) 2_655 .
Au24 Au17 Au25 54.955(14) . .
Cd24 Au17 Cd25 54.955(14) . .
S13 Au17 Au23 89.42(7) . 2_655
S13 Au17 Au24 88.35(8) . .
S13 Au17 Au25 139.28(7) . .
S13 Au17 Cd24 88.35(8) . .
S13 Au17 Cd25 139.28(7) . .
S13 Au17 S15 171.85(11) . .
S15 Au17 Au23 93.25(7) . 2_655
S15 Au17 Au24 99.38(7) . .
S15 Au17 Au25 47.00(6) . .
S15 Au17 Cd24 99.38(7) . .
S15 Au17 Cd25 47.00(6) . .
Au20 Au18 Au24 54.269(13) 2_655 .
Au22 Au18 Au20 53.053(14) . 2_655
Au22 Au18 Au24 56.098(13) . .
Cd22 Au18 Cd24 56.098(13) . .
S17 Au18 Au20 95.72(8) . 2_655
S17 Au18 Au22 86.83(8) . .
S17 Au18 Au24 141.12(9) . .
S17 Au18 Cd22 86.83(8) . .
S17 Au18 Cd24 141.12(9) . .
S18 Au18 Au20 92.29(7) . 2_655
S18 Au18 Au22 100.15(7) . .
S18 Au18 Au24 46.99(7) . .
S18 Au18 Cd22 100.15(7) . .
S18 Au18 Cd24 46.99(7) . .
S18 Au18 S17 171.56(11) . .
Au20 Au19 Au23 53.764(13) 2_655 .
Au22 Au19 Au20 52.344(13) . 2_655
Au22 Au19 Au23 54.888(14) . .
Cd22 Au19 Cd23 54.888(14) . .
S16 Au19 Au20 91.10(7) . 2_655
S16 Au19 Au22 98.25(7) . .
S16 Au19 Au23 46.15(7) . .
S16 Au19 Cd22 98.25(7) . .
S16 Au19 Cd23 46.15(7) . .
S16 Au19 S17 174.07(11) . .
S17 Au19 Au20 94.83(8) . 2_655
S17 Au19 Au22 85.48(7) . .
S17 Au19 Au23 138.78(8) . .
S17 Au19 Cd22 85.48(7) . .
S17 Au19 Cd23 138.78(8) . .
Au15 Au20 Au18 125.812(18) . 2_655
Au15 Au20 Au19 122.755(18) . 2_655
Au18 Au20 Au19 67.113(16) 2_655 2_655
Au21 Au20 Au15 61.496(14) . .
Au21 Au20 Au18 169.45(2) . 2_655
Au21 Au20 Au19 116.784(19) . 2_655
Au22 Au20 Au15 170.71(2) 2_655 .
Au22 Au20 Au18 62.296(15) 2_655 2_655
Au22 Au20 Au19 63.088(15) 2_655 2_655
Au22 Au20 Au21 109.825(18) 2_655 .
Au22 Au20 Au23 62.403(16) 2_655 2_655
Au22 Au20 Au24 62.999(16) 2_655 2_655
Au22 Au20 Au25 110.634(19) 2_655 2_655
Au23 Au20 Au15 112.268(19) 2_655 .
Au23 Au20 Au18 118.109(19) 2_655 2_655
Au23 Au20 Au19 64.780(15) 2_655 2_655
Au23 Au20 Au21 59.212(15) 2_655 .
Au23 Au20 Au24 110.326(18) 2_655 2_655
Au23 Au20 Au25 105.165(18) 2_655 2_655
Au24 Au20 Au15 114.730(18) 2_655 .
Au24 Au20 Au18 64.654(15) 2_655 2_655
Au24 Au20 Au19 119.285(19) 2_655 2_655
Au24 Au20 Au21 105.953(18) 2_655 .
Au24 Au20 Au25 60.263(15) 2_655 2_655
Au25 Au20 Au15 62.381(15) 2_655 .
Au25 Au20 Au18 118.440(19) 2_655 2_655
Au25 Au20 Au19 169.59(2) 2_655 2_655
Au25 Au20 Au21 56.123(15) 2_655 .
Au26 Au20 Au15 110.646(16) . .
Au26 Au20 Au18 111.723(17) . 2_655
Au26 Au20 Au19 112.432(16) . 2_655
Au26 Au20 Au21 57.833(12) . .
Au26 Au20 Au22 60.210(12) . 2_655
Au26 Au20 Au23 58.360(12) . 2_655
Au26 Au20 Au24 58.518(12) . 2_655
Au26 Au20 Au25 57.787(12) . 2_655
S14 Au20 Au15 47.17(6) . .
S14 Au20 Au18 83.54(6) . 2_655
S14 Au20 Au19 89.80(6) . 2_655
S14 Au20 Au21 105.87(6) . .
S14 Au20 Au22 142.12(6) . 2_655
S14 Au20 Au23 131.39(7) . 2_655
S14 Au20 Au24 118.27(7) . 2_655
S14 Au20 Au25 99.43(6) . 2_655
S14 Au20 Au26 156.39(6) . .
Au14 Au21 Au16 123.839(19) . .
Au15 Au21 Au14 70.292(15) . .
Au15 Au21 Au16 125.156(19) . .
Au20 Au21 Au14 118.701(19) . .
Au20 Au21 Au15 61.352(14) . .
Au20 Au21 Au16 114.316(19) . .
Au22 Au21 Au14 66.673(15) . .
Au22 Au21 Au15 119.957(19) . .
Au22 Au21 Au16 113.235(19) . .
Au22 Au21 Au20 107.613(19) . .
Au22 Au21 Au24 61.143(15) . .
Au23 Au21 Au14 172.62(2) 2_655 .
Au23 Au21 Au15 112.139(19) 2_655 .
Au23 Au21 Au16 61.043(15) 2_655 .
Au23 Au21 Au20 59.205(15) 2_655 .
Au23 Au21 Au22 106.692(18) 2_655 .
Au23 Au21 Au24 56.802(15) 2_655 .
Au24 Au21 Au14 119.551(19) . .
Au24 Au21 Au15 165.99(2) . .
Au24 Au21 Au16 59.544(15) . .
Au24 Au21 Au20 104.668(18) . .
Au25 Au21 Au14 64.944(15) 2_655 .
Au25 Au21 Au15 63.983(16) 2_655 .
Au25 Au21 Au16 167.97(2) 2_655 .
Au25 Au21 Au20 61.307(16) 2_655 .
Au25 Au21 Au22 60.797(16) 2_655 .
Au25 Au21 Au23 109.39(2) 2_655 2_655
Au25 Au21 Au24 109.643(19) 2_655 .
Au26 Au21 Au14 114.657(17) . .
Au26 Au21 Au15 109.663(17) . .
Au26 Au21 Au16 108.660(16) . .
Au26 Au21 Au20 56.809(12) . .
Au26 Au21 Au22 58.129(12) . .
Au26 Au21 Au23 58.032(12) . 2_655
Au26 Au21 Au24 57.980(12) . .
Au26 Au21 Au25 59.359(13) . 2_655
S12 Au21 Au14 87.22(7) . .
S12 Au21 Au15 90.49(7) . .
S12 Au21 Au16 45.26(7) . .
S12 Au21 Au20 126.37(8) . .
S12 Au21 Au22 125.98(8) . .
S12 Au21 Au23 99.61(7) . 2_655
S12 Au21 Au24 99.62(7) . .
S12 Au21 Au25 146.73(7) . 2_655
S12 Au21 Au26 153.91(7) . .
Au18 Au22 Au14 122.702(18) . .
Au18 Au22 Au19 68.385(16) . .
Au19 Au22 Au14 125.782(18) . .
Au20 Au22 Au14 168.14(2) 2_655 .
Au20 Au22 Au18 64.651(15) 2_655 .
Au20 Au22 Au19 64.567(15) 2_655 .
Au20 Au22 Au21 109.144(19) 2_655 .
Au20 Au22 Au23 60.987(16) 2_655 .
Au20 Au22 Au24 60.725(15) 2_655 .
Au20 Au22 Au25 109.925(19) 2_655 2_655
Au21 Au22 Au14 59.824(14) . .
Au21 Au22 Au18 115.686(19) . .
Au21 Au22 Au19 170.97(2) . .
Au21 Au22 Au23 106.659(18) . .
Au21 Au22 Au24 59.605(15) . .
Au23 Au22 Au14 115.971(18) . .
Au23 Au22 Au18 118.936(19) . .
Au23 Au22 Au19 64.875(16) . .
Au23 Au22 Au24 107.550(18) . .
Au24 Au22 Au14 112.342(18) . .
Au24 Au22 Au18 64.774(15) . .
Au24 Au22 Au19 118.605(18) . .
Au25 Au22 Au14 61.282(14) 2_655 .
Au25 Au22 Au18 170.27(2) 2_655 .
Au25 Au22 Au19 117.51(2) 2_655 .
Au25 Au22 Au21 57.315(15) 2_655 .
Au25 Au22 Au23 60.982(15) 2_655 .
Au25 Au22 Au24 105.640(18) 2_655 .
Au26 Au22 Au14 109.057(15) . .
Au26 Au22 Au18 112.884(16) . .
Au26 Au22 Au19 112.881(17) . .
Au26 Au22 Au20 59.266(12) . 2_655
Au26 Au22 Au21 58.297(12) . .
Au26 Au22 Au23 57.612(12) . .
Au26 Au22 Au24 57.480(12) . .
Au26 Au22 Au25 58.180(12) . 2_655
S11 Au22 Au14 43.57(6) . .
S11 Au22 Au18 91.84(7) . .
S11 Au22 Au19 87.67(6) . .
S11 Au22 Au20 148.28(7) . 2_655
S11 Au22 Au21 100.01(6) . .
S11 Au22 Au23 122.31(7) . .
S11 Au22 Au24 130.03(7) . .
S11 Au22 Au25 96.05(6) . 2_655
S11 Au22 Au26 152.03(7) . .
Au16 Au23 Au17 68.979(16) 2_655 2_655
Au16 Au23 Au19 127.786(19) 2_655 .
Au17 Au23 Au19 121.938(18) 2_655 .
Au20 Au23 Au16 119.395(19) 2_655 2_655
Au20 Au23 Au17 167.76(2) 2_655 2_655
Au20 Au23 Au19 61.457(15) 2_655 .
Au20 Au23 Au21 61.584(15) 2_655 2_655
Au20 Au23 Au22 56.611(15) 2_655 .
Au20 Au23 Au25 104.431(18) 2_655 2_655
Au21 Au23 Au16 64.425(16) 2_655 2_655
Au21 Au23 Au17 120.078(19) 2_655 2_655
Au21 Au23 Au19 115.939(18) 2_655 .
Au21 Au23 Au22 107.095(18) 2_655 .
Au21 Au23 Au25 108.767(18) 2_655 2_655
Au22 Au23 Au16 169.76(2) . 2_655
Au22 Au23 Au17 113.479(19) . 2_655
Au22 Au23 Au19 60.236(15) . .
Au22 Au23 Au25 58.533(15) . 2_655
Au24 Au23 Au16 62.240(16) 2_655 2_655
Au24 Au23 Au17 64.022(15) 2_655 2_655
Au24 Au23 Au19 168.92(2) 2_655 .
Au24 Au23 Au20 110.659(19) 2_655 2_655
Au24 Au23 Au21 61.982(16) 2_655 2_655
Au24 Au23 Au22 109.244(19) 2_655 .
Au24 Au23 Au25 61.522(16) 2_655 2_655
Au25 Au23 Au16 117.325(19) 2_655 2_655
Au25 Au23 Au17 63.347(15) 2_655 2_655
Au25 Au23 Au19 111.437(19) 2_655 .
Au26 Au23 Au16 111.830(17) . 2_655
Au26 Au23 Au17 111.670(17) . 2_655
Au26 Au23 Au19 109.231(17) . .
Au26 Au23 Au20 57.797(12) . 2_655
Au26 Au23 Au21 58.525(12) . 2_655
Au26 Au23 Au22 57.932(12) . .
Au26 Au23 Au24 59.990(13) . 2_655
Au26 Au23 Au25 57.392(12) . 2_655
S16 Au23 Au16 87.84(8) . 2_655
S16 Au23 Au17 92.65(8) . 2_655
S16 Au23 Au19 44.47(8) . .
S16 Au23 Au20 96.46(8) . 2_655
S16 Au23 Au21 120.17(8) . 2_655
S16 Au23 Au22 101.80(8) . .
S16 Au23 Au24 146.58(8) . 2_655
S16 Au23 Au25 130.98(8) . 2_655
S16 Au23 Au26 152.70(8) . .
Au16 Au24 Au17 69.621(16) . .
Au16 Au24 Au18 122.487(19) . .
Au17 Au24 Au18 127.607(18) . .
Au20 Au24 Au16 170.09(2) 2_655 .
Au20 Au24 Au17 116.451(19) 2_655 .
Au20 Au24 Au18 61.075(15) 2_655 .
Au20 Au24 Au21 105.235(18) 2_655 .
Au20 Au24 Au22 56.276(15) 2_655 .
Au20 Au24 Au25 60.387(15) 2_655 .
Au21 Au24 Au16 64.967(15) . .
Au21 Au24 Au17 119.135(19) . .
Au21 Au24 Au18 110.564(18) . .
Au21 Au24 Au22 59.252(15) . .
Au21 Au24 Au25 108.804(18) . .
Au22 Au24 Au16 116.287(19) . .
Au22 Au24 Au17 168.29(2) . .
Au22 Au24 Au18 59.128(14) . .
Au23 Au24 Au16 64.456(16) 2_655 .
Au23 Au24 Au17 63.722(15) 2_655 .
Au23 Au24 Au18 167.34(2) 2_655 .
Au23 Au24 Au20 110.261(19) 2_655 2_655
Au23 Au24 Au21 61.216(16) 2_655 .
Au23 Au24 Au22 108.701(18) 2_655 .
Au23 Au24 Au25 62.336(16) 2_655 .
Au25 Au24 Au16 119.97(2) . .
Au25 Au24 Au17 63.483(15) . .
Au25 Au24 Au18 115.386(19) . .
Au25 Au24 Au22 105.396(18) . .
Au26 Au24 Au16 113.390(17) . .
Au26 Au24 Au17 111.186(17) . .
Au26 Au24 Au18 108.113(16) . .
Au26 Au24 Au20 57.660(12) . 2_655
Au26 Au24 Au21 58.176(12) . .
Au26 Au24 Au22 57.508(12) . .
Au26 Au24 Au23 59.675(13) . 2_655
Au26 Au24 Au25 57.576(12) . .
S18 Au24 Au16 91.53(7) . .
S18 Au24 Au17 88.76(7) . .
S18 Au24 Au18 44.66(7) . .
S18 Au24 Au20 96.33(7) . 2_655
S18 Au24 Au21 129.48(7) . .
S18 Au24 Au22 100.86(7) . .
S18 Au24 Au23 147.88(7) . 2_655
S18 Au24 Au25 121.55(7) . .
S18 Au24 Au26 152.00(7) . .
Au14 Au25 Au17 124.424(18) 2_655 .
Au15 Au25 Au14 69.280(15) 2_655 2_655
Au15 Au25 Au17 124.471(18) 2_655 .
Au20 Au25 Au14 118.012(19) 2_655 2_655
Au20 Au25 Au15 61.428(14) 2_655 2_655
Au20 Au25 Au17 113.887(19) 2_655 .
Au20 Au25 Au23 104.486(18) 2_655 2_655
Au21 Au25 Au14 62.887(15) 2_655 2_655
Au21 Au25 Au15 63.117(16) 2_655 2_655
Au21 Au25 Au17 170.05(2) 2_655 .
Au21 Au25 Au20 62.572(16) 2_655 2_655
Au21 Au25 Au22 61.890(16) 2_655 2_655
Au21 Au25 Au23 109.882(19) 2_655 2_655
Au21 Au25 Au24 110.436(19) 2_655 .
Au22 Au25 Au14 66.252(15) 2_655 2_655
Au22 Au25 Au15 120.16(2) 2_655 2_655
Au22 Au25 Au17 113.269(19) 2_655 .
Au22 Au25 Au20 109.382(18) 2_655 2_655
Au22 Au25 Au23 60.486(15) 2_655 2_655
Au22 Au25 Au24 106.447(18) 2_655 .
Au23 Au25 Au14 119.904(19) 2_655 2_655
Au23 Au25 Au15 165.78(2) 2_655 2_655
Au23 Au25 Au17 61.168(15) 2_655 .
Au24 Au25 Au14 171.585(19) . 2_655
Au24 Au25 Au15 113.129(19) . 2_655
Au24 Au25 Au17 61.562(15) . .
Au24 Au25 Au20 59.350(15) . 2_655
Au24 Au25 Au23 56.143(15) . 2_655
Au26 Au25 Au14 113.550(16) . 2_655
Au26 Au25 Au15 109.553(16) . 2_655
Au26 Au25 Au17 109.986(17) . .
Au26 Au25 Au20 57.436(12) . 2_655
Au26 Au25 Au21 60.102(13) . 2_655
Au26 Au25 Au22 58.716(12) . 2_655
Au26 Au25 Au23 57.592(12) . 2_655
Au26 Au25 Au24 58.072(12) . .
S15 Au25 Au14 83.12(7) . 2_655
S15 Au25 Au15 94.81(8) . 2_655
S15 Au25 Au17 45.62(7) . .
S15 Au25 Au20 133.80(7) . 2_655
S15 Au25 Au21 143.87(8) . 2_655
S15 Au25 Au22 116.80(7) . 2_655
S15 Au25 Au23 97.07(8) . 2_655
S15 Au25 Au24 104.42(7) . .
S15 Au25 Au26 153.95(8) . .
Au20 Au26 Au20 180.0 . 2_655
Au20 Au26 Au21 114.642(13) . 2_655
Au20 Au26 Au21 65.358(13) . .
Au20 Au26 Au21 65.359(13) 2_655 2_655
Au20 Au26 Au21 114.641(13) 2_655 .
Au20 Au26 Au22 119.476(13) . .
Au20 Au26 Au22 60.524(13) 2_655 .
Au20 Au26 Au22 119.476(13) 2_655 2_655
Au20 Au26 Au22 60.524(13) . 2_655
Au20 Au26 Au23 63.845(13) 2_655 .
Au20 Au26 Au23 116.154(13) 2_655 2_655
Au20 Au26 Au23 116.155(13) . .
Au20 Au26 Au23 63.845(13) . 2_655
Au20 Au26 Au24 116.176(13) 2_655 2_655
Au20 Au26 Au24 63.824(13) 2_655 .
Au20 Au26 Au24 116.175(13) . .
Au20 Au26 Au24 63.825(13) . 2_655
Au20 Au26 Au25 64.779(13) 2_655 .
Au20 Au26 Au25 115.221(13) . .
Au20 Au26 Au25 115.221(13) 2_655 2_655
Au20 Au26 Au25 64.779(13) . 2_655
Au21 Au26 Au21 180.0 2_655 .
Au22 Au26 Au21 63.574(13) . .
Au22 Au26 Au21 116.426(13) 2_655 .
Au22 Au26 Au21 63.574(13) 2_655 2_655
Au22 Au26 Au21 116.426(14) . 2_655
Au22 Au26 Au22 180.0 2_655 .
Au23 Au26 Au21 63.443(13) 2_655 .
Au23 Au26 Au21 116.556(13) . .
Au23 Au26 Au21 63.444(13) . 2_655
Au23 Au26 Au21 116.557(13) 2_655 2_655
Au23 Au26 Au22 64.456(13) . .
Au23 Au26 Au22 64.457(13) 2_655 2_655
Au23 Au26 Au22 115.543(13) 2_655 .
Au23 Au26 Au22 115.545(13) . 2_655
Au23 Au26 Au23 180.0 . 2_655
Au23 Au26 Au24 60.337(13) . 2_655
Au23 Au26 Au24 60.336(13) 2_655 .
Au23 Au26 Au24 119.663(13) . .
Au23 Au26 Au24 119.664(13) 2_655 2_655
Au24 Au26 Au21 63.845(13) 2_655 2_655
Au24 Au26 Au21 63.844(13) . .
Au24 Au26 Au21 116.155(13) . 2_655
Au24 Au26 Au21 116.156(13) 2_655 .
Au24 Au26 Au22 65.012(13) . .
Au24 Au26 Au22 114.988(13) 2_655 .
Au24 Au26 Au22 114.988(13) . 2_655
Au24 Au26 Au22 65.012(13) 2_655 2_655
Au24 Au26 Au24 180.000(16) . 2_655
Au25 Au26 Au21 119.460(14) 2_655 2_655
Au25 Au26 Au21 60.539(14) . 2_655
Au25 Au26 Au21 119.460(14) . .
Au25 Au26 Au21 60.541(14) 2_655 .
Au25 Au26 Au22 63.104(13) 2_655 .
Au25 Au26 Au22 116.896(13) 2_655 2_655
Au25 Au26 Au22 116.896(13) . .
Au25 Au26 Au22 63.103(13) . 2_655
Au25 Au26 Au23 114.982(13) . .
Au25 Au26 Au23 65.017(13) 2_655 .
Au25 Au26 Au23 65.018(13) . 2_655
Au25 Au26 Au23 114.982(13) 2_655 2_655
Au25 Au26 Au24 115.649(13) 2_655 .
Au25 Au26 Au24 64.351(13) 2_655 2_655
Au25 Au26 Au24 64.352(13) . .
Au25 Au26 Au24 115.648(13) . 2_655
Au25 Au26 Au25 180.0 . 2_655
Au8 Cd2 Au11 124.787(19) 2_666 .
Au9 Cd2 Au8 68.483(17) 2_666 2_666
Au9 Cd2 Au11 125.48(2) 2_666 .
Cd3 Cd2 Au11 61.788(16) . .
S6 Cd2 Au8 95.74(10) . 2_666
S6 Cd2 Au9 83.75(10) . 2_666
S6 Cd2 Au11 45.57(9) . .
S6 Cd2 Cd3 105.85(10) . .
Au10 Cd3 Au11 67.955(17) . .
Au10 Cd3 Au13 124.412(19) . .
Au11 Cd3 Au13 123.544(18) . .
Cd2 Cd3 Au10 117.68(2) . .
Cd2 Cd3 Au11 62.830(17) . .
Cd2 Cd3 Au13 113.953(19) . .
Cd4 Cd3 Au10 119.06(2) . .
Cd4 Cd3 Au11 168.76(2) . .
Cd4 Cd3 Au13 61.204(16) . .
Cd4 Cd3 Cd2 106.09(2) . .
Cd4 Cd3 Cd6 61.507(17) . .
Cd6 Cd3 Au10 65.494(16) . .
Cd6 Cd3 Au11 118.62(2) . .
Cd6 Cd3 Au13 115.19(2) . .
Cd6 Cd3 Cd2 108.624(19) . .
S9 Cd3 Au10 89.42(7) . .
S9 Cd3 Au11 87.36(7) . .
S9 Cd3 Au13 44.32(7) . .
S9 Cd3 Cd2 122.65(7) . .
S9 Cd3 Cd4 101.07(7) . .
S9 Cd3 Cd6 128.73(7) . .
Au12 Cd4 Au9 126.39(2) . .
Au12 Cd4 Au13 69.700(16) . .
Au13 Cd4 Au9 123.15(2) . .
Cd3 Cd4 Au9 111.89(2) . .
Cd3 Cd4 Au12 119.34(2) . .
Cd3 Cd4 Au13 65.369(16) . .
Cd3 Cd4 Cd5 108.99(2) . .
Cd3 Cd4 Cd6 59.656(17) . .
Cd5 Cd4 Au9 114.16(2) . .
Cd5 Cd4 Au12 63.123(17) . .
Cd5 Cd4 Au13 120.05(2) . .
Cd5 Cd4 Cd6 104.92(2) . .
Cd6 Cd4 Au9 59.962(17) . .
Cd6 Cd4 Au12 167.61(2) . .
Cd6 Cd4 Au13 117.19(2) . .
S3 Cd4 Au9 45.37(7) . .
S3 Cd4 Au12 89.38(7) . .
S3 Cd4 Au13 88.46(7) . .
S3 Cd4 Cd3 126.63(7) . .
S3 Cd4 Cd5 124.31(7) . .
S3 Cd4 Cd6 100.79(7) . .
Au10 Cd5 Au11 68.326(17) 2_666 2_666
Au10 Cd5 Au12 124.24(2) 2_666 .
Au11 Cd5 Au12 124.86(2) 2_666 .
Cd4 Cd5 Au12 61.774(16) . .
S7 Cd5 Au10 84.17(8) . 2_666
S7 Cd5 Au11 92.14(8) . 2_666
S7 Cd5 Au12 45.86(7) . .
S7 Cd5 Cd4 104.43(7) . .
Au8 Cd6 Au9 69.725(18) . .
Au8 Cd6 Au10 126.28(2) . .
Au9 Cd6 Au10 123.81(2) . .
Cd3 Cd6 Au8 170.66(2) . .
Cd3 Cd6 Au9 114.37(2) . .
Cd3 Cd6 Au10 59.359(15) . .
Cd3 Cd6 Cd4 58.837(17) . .
Cd3 Cd6 Cd7 105.89(2) . .
Cd4 Cd6 Au8 119.38(2) . .
Cd4 Cd6 Au9 63.667(18) . .
Cd4 Cd6 Au10 111.445(19) . .
Cd7 Cd6 Au8 65.396(17) . .
Cd7 Cd6 Au9 120.21(2) . .
Cd7 Cd6 Au10 114.23(2) . .
Cd7 Cd6 Cd4 108.36(2) . .
S4 Cd6 Au8 86.02(7) . .
S4 Cd6 Au9 94.61(8) . .
S4 Cd6 Au10 44.91(7) . .
S4 Cd6 Cd3 101.68(7) . .
S4 Cd6 Cd4 132.65(8) . .
S4 Cd6 Cd7 118.76(8) . .
Au12 Cd7 Au8 122.62(2) 2_666 .
Au12 Cd7 Au13 69.879(17) 2_666 2_666
Au13 Cd7 Au8 125.530(19) 2_666 .
Cd6 Cd7 Au8 59.737(16) . .
S1 Cd7 Au8 44.86(8) . .
S1 Cd7 Au12 87.47(8) . 2_666
S1 Cd7 Au13 89.65(7) . 2_666
S1 Cd7 Cd6 98.34(7) . .
Au15 Cd20 Au18 125.812(18) . 2_655
Au15 Cd20 Au19 122.755(18) . 2_655
Au18 Cd20 Au19 67.113(16) 2_655 2_655
Cd21 Cd20 Au15 61.496(14) . .
S14 Cd20 Au15 47.17(6) . .
S14 Cd20 Au18 83.54(6) . 2_655
S14 Cd20 Au19 89.80(6) . 2_655
S14 Cd20 Cd21 105.87(6) . .
Au14 Cd21 Au16 123.839(19) . .
Au15 Cd21 Au14 70.292(15) . .
Au15 Cd21 Au16 125.156(19) . .
Cd20 Cd21 Au14 118.701(19) . .
Cd20 Cd21 Au15 61.352(14) . .
Cd20 Cd21 Au16 114.316(19) . .
Cd22 Cd21 Au14 66.673(15) . .
Cd22 Cd21 Au15 119.957(19) . .
Cd22 Cd21 Au16 113.235(19) . .
Cd22 Cd21 Cd20 107.613(19) . .
Cd22 Cd21 Cd24 61.143(15) . .
Cd24 Cd21 Au14 119.551(19) . .
Cd24 Cd21 Au15 165.99(2) . .
Cd24 Cd21 Au16 59.544(15) . .
Cd24 Cd21 Cd20 104.668(18) . .
S12 Cd21 Au14 87.22(7) . .
S12 Cd21 Au15 90.49(7) . .
S12 Cd21 Au16 45.26(7) . .
S12 Cd21 Cd20 126.37(8) . .
S12 Cd21 Cd22 125.98(8) . .
S12 Cd21 Cd24 99.62(7) . .
Au18 Cd22 Au14 122.702(18) . .
Au18 Cd22 Au19 68.385(16) . .
Au19 Cd22 Au14 125.782(18) . .
Cd21 Cd22 Au14 59.824(14) . .
Cd21 Cd22 Au18 115.686(19) . .
Cd21 Cd22 Au19 170.97(2) . .
Cd21 Cd22 Cd23 106.659(18) . .
Cd21 Cd22 Cd24 59.605(15) . .
Cd23 Cd22 Au14 115.971(18) . .
Cd23 Cd22 Au18 118.936(19) . .
Cd23 Cd22 Au19 64.875(16) . .
Cd23 Cd22 Cd24 107.550(18) . .
Cd24 Cd22 Au14 112.342(18) . .
Cd24 Cd22 Au18 64.774(15) . .
Cd24 Cd22 Au19 118.605(18) . .
S11 Cd22 Au14 43.57(6) . .
S11 Cd22 Au18 91.84(7) . .
S11 Cd22 Au19 87.67(6) . .
S11 Cd22 Cd21 100.01(6) . .
S11 Cd22 Cd23 122.31(7) . .
S11 Cd22 Cd24 130.03(7) . .
Au16 Cd23 Au17 68.979(16) 2_655 2_655
Au16 Cd23 Au19 127.786(19) 2_655 .
Au17 Cd23 Au19 121.938(18) 2_655 .
Cd22 Cd23 Au19 60.236(15) . .
S16 Cd23 Au16 87.84(8) . 2_655
S16 Cd23 Au17 92.65(8) . 2_655
S16 Cd23 Au19 44.47(8) . .
S16 Cd23 Cd22 101.80(8) . .
Au16 Cd24 Au17 69.621(16) . .
Au16 Cd24 Au18 122.487(19) . .
Au17 Cd24 Au18 127.607(18) . .
Cd21 Cd24 Au16 64.967(15) . .
Cd21 Cd24 Au17 119.135(19) . .
Cd21 Cd24 Au18 110.564(18) . .
Cd21 Cd24 Cd22 59.252(15) . .
Cd21 Cd24 Cd25 108.804(18) . .
Cd22 Cd24 Au16 116.287(19) . .
Cd22 Cd24 Au17 168.29(2) . .
Cd22 Cd24 Au18 59.128(14) . .
Cd25 Cd24 Au16 119.97(2) . .
Cd25 Cd24 Au17 63.483(15) . .
Cd25 Cd24 Au18 115.386(19) . .
Cd25 Cd24 Cd22 105.396(18) . .
S18 Cd24 Au16 91.53(7) . .
S18 Cd24 Au17 88.76(7) . .
S18 Cd24 Au18 44.66(7) . .
S18 Cd24 Cd21 129.48(7) . .
S18 Cd24 Cd22 100.86(7) . .
S18 Cd24 Cd25 121.55(7) . .
Au14 Cd25 Au17 124.424(18) 2_655 .
Au15 Cd25 Au14 69.280(15) 2_655 2_655
Au15 Cd25 Au17 124.471(18) 2_655 .
Cd24 Cd25 Au17 61.562(15) . .
S15 Cd25 Au14 83.12(7) . 2_655
S15 Cd25 Au15 94.81(8) . 2_655
S15 Cd25 Au17 45.62(7) . .
S15 Cd25 Cd24 104.42(7) . .
Au8 S1 Au7 88.79(10) . .
Au8 S1 Cd7 88.79(10) . .
C1 S1 Au7 105.2(4) . .
C1 S1 Au8 104.4(4) . .
C1 S1 Cd7 105.2(4) . .
Au9 S2 Au8 101.33(13) . .
C5 S2 Au8 108.0(5) . .
C5 S2 Au9 103.3(5) . .
Au9 S3 Au4 87.04(10) . .
Au9 S3 Cd4 87.04(10) . .
C9 S3 Au4 105.1(6) . .
C9 S3 Au9 99.6(6) . .
C9 S3 Cd4 105.1(6) . .
Au10 S4 Au6 87.93(10) . .
Au10 S4 Cd6 87.93(10) . .
C13 S4 Au6 102.7(5) . .
C13 S4 Au10 102.4(5) . .
C13 S4 Cd6 102.7(5) . .
Au10 S5 Au11 99.66(12) . .
C17 S5 Au10 102.7(7) . .
C17 S5 Au11 105.9(6) . .
Au11 S6 Au2 86.98(12) . .
Au11 S6 Cd2 86.98(12) . .
C21 S6 Au2 111.5(7) . .
C21 S6 Au11 105.1(6) . .
C21 S6 Cd2 111.5(7) . .
Au12 S7 Au5 86.51(10) . .
Au12 S7 Cd5 86.51(10) . .
C25 S7 Au5 109.8(5) . .
C25 S7 Au12 105.6(5) . .
C25 S7 Cd5 109.8(5) . .
Au13 S8 Au12 104.13(12) . .
C29 S8 Au12 103.7(4) . .
C29 S8 Au13 104.6(5) . .
Au13 S9 Au3 90.20(9) . .
Au13 S9 Cd3 90.20(9) . .
C33 S9 Au3 110.0(4) . .
C33 S9 Au13 106.1(4) . .
C33 S9 Cd3 110.0(4) . .
Au15 S10 Au14 103.97(11) . .
C37 S10 Au14 108.6(5) . .
C37 S10 Au15 105.0(4) . .
Au14 S11 Au22 91.47(9) . .
Au14 S11 Cd22 91.47(9) . .
C41 S11 Au14 104.4(4) . .
C41 S11 Au22 106.2(3) . .
C41 S11 Cd22 106.2(3) . .
Au16 S12 Au21 87.33(9) . .
Au16 S12 Cd21 87.33(9) . .
C45 S12 Au16 101.4(6) . .
C45 S12 Au21 102.1(5) . .
C45 S12 Cd21 102.1(5) . .
Au16 S13 Au17 102.05(12) . .
C49 S13 Au16 105.7(5) . .
C49 S13 Au17 107.5(5) . .
Au15 S14 Au20 83.99(8) . .
Au15 S14 Cd20 83.99(8) . .
C53 S14 Au15 103.8(4) . .
C53 S14 Au20 107.5(4) . .
C53 S14 Cd20 107.5(4) . .
Au17 S15 Au25 87.37(9) . .
Au17 S15 Cd25 87.37(9) . .
C57 S15 Au17 106.9(5) . .
C57 S15 Au25 107.2(4) . .
C57 S15 Cd25 107.2(4) . .
Au19 S16 Au23 89.39(11) . .
Au19 S16 Cd23 89.39(11) . .
C61 S16 Au19 103.9(6) . .
C61 S16 Au23 106.6(5) . .
C61 S16 Cd23 106.6(5) . .
Au18 S17 Au19 99.53(11) . .
C65 S17 Au18 100.7(6) . .
C65 S17 Au19 107.4(5) . .
Au18 S18 Au24 88.34(9) . .
Au18 S18 Cd24 88.34(9) . .
C69 S18 Au18 104.2(5) . .
C69 S18 Au24 101.4(4) . .
C69 S18 Cd24 101.4(4) . .
S1 C1 H1A 108.8 . .
S1 C1 H1B 108.8 . .
H1A C1 H1B 107.7 . .
C2 C1 S1 113.8(8) . .
C2 C1 H1A 108.8 . .
C2 C1 H1B 108.8 . .
C1 C2 H2A 109.1 . .
C1 C2 H2B 109.1 . .
C1 C2 C3 112.7(11) . .
H2A C2 H2B 107.8 . .
C3 C2 H2A 109.1 . .
C3 C2 H2B 109.1 . .
C2 C3 H3A 108.9 . .
C2 C3 H3B 108.9 . .
H3A C3 H3B 107.7 . .
C4 C3 C2 113.5(13) . .
C4 C3 H3A 108.9 . .
C4 C3 H3B 108.9 . .
C3 C4 H4A 109.5 . .
C3 C4 H4B 109.5 . .
C3 C4 H4C 109.5 . .
H4A C4 H4B 109.5 . .
H4A C4 H4C 109.5 . .
H4B C4 H4C 109.5 . .
S2 C5 H5A 109.8 . .
S2 C5 H5B 109.8 . .
H5A C5 H5B 108.3 . .
C6 C5 S2 109.3(12) . .
C6 C5 H5A 109.8 . .
C6 C5 H5B 109.8 . .
C5 C6 H6A 109.7 . .
C5 C6 H6B 109.7 . .
H6A C6 H6B 108.2 . .
C7 C6 C5 109.8(14) . .
C7 C6 H6A 109.7 . .
C7 C6 H6B 109.7 . .
C6 C7 H7A 110.1 . .
C6 C7 H7B 110.1 . .
H7A C7 H7B 108.5 . .
C8 C7 C6 107.8(18) . .
C8 C7 H7A 110.1 . .
C8 C7 H7B 110.1 . .
C7 C8 H8A 109.5 . .
C7 C8 H8B 109.5 . .
C7 C8 H8C 109.5 . .
H8A C8 H8B 109.5 . .
H8A C8 H8C 109.5 . .
H8B C8 H8C 109.5 . .
S3 C9 H9BC 109.0 . .
S3 C9 H9BD 109.0 . .
S3 C9 H9AA 108.8 . .
S3 C9 H9AB 108.8 . .
H9BC C9 H9BD 107.8 . .
H9AA C9 H9AB 107.7 . .
C10A C9 S3 114(4) . .
C10A C9 H9AA 108.8 . .
C10A C9 H9AB 108.8 . .
C10B C9 S3 113(2) . .
C10B C9 H9BC 109.0 . .
C10B C9 H9BD 109.0 . .
C9 C10A H10A 106.2 . .
C9 C10A H10B 106.2 . .
C9 C10A C11A 124(8) . .
H10A C10A H10B 106.4 . .
C11A C10A H10A 106.2 . .
C11A C10A H10B 106.2 . .
C9 C10B H10C 108.4 . .
C9 C10B H10D 108.4 . .
C9 C10B C11B 115(4) . .
H10C C10B H10D 107.5 . .
C11B C10B H10C 108.4 . .
C11B C10B H10D 108.4 . .
C10A C11A H11A 112.6 . .
C10A C11A H11B 112.6 . .
H11A C11A H11B 110.1 . .
C12A C11A C10A 96(6) . .
C12A C11A H11A 112.6 . .
C12A C11A H11B 112.6 . .
C10B C11B H11C 109.6 . .
C10B C11B H11D 109.6 . .
H11C C11B H11D 108.2 . .
C12B C11B C10B 110(4) . .
C12B C11B H11C 109.6 . .
C12B C11B H11D 109.6 . .
C11A C12A H12A 109.5 . .
C11A C12A H12B 109.5 . .
C11A C12A H12C 109.5 . .
H12A C12A H12B 109.5 . .
H12A C12A H12C 109.5 . .
H12B C12A H12C 109.5 . .
C11B C12B H12D 109.5 . .
C11B C12B H12E 109.5 . .
C11B C12B H12F 109.5 . .
H12D C12B H12E 109.5 . .
H12D C12B H12F 109.5 . .
H12E C12B H12F 109.5 . .
S4 C13 H13A 109.1 . .
S4 C13 H13B 109.1 . .
H13A C13 H13B 107.9 . .
C14 C13 S4 112.3(10) . .
C14 C13 H13A 109.1 . .
C14 C13 H13B 109.1 . .
C13 C14 H14A 109.1 . .
C13 C14 H14B 109.1 . .
C13 C14 C15 112.6(13) . .
H14A C14 H14B 107.8 . .
C15 C14 H14A 109.1 . .
C15 C14 H14B 109.1 . .
C14 C15 H15A 109.2 . .
C14 C15 H15B 109.2 . .
C14 C15 C16 112.1(14) . .
H15A C15 H15B 107.9 . .
C16 C15 H15A 109.2 . .
C16 C15 H15B 109.2 . .
C15 C16 H16A 109.5 . .
C15 C16 H16B 109.5 . .
C15 C16 H16C 109.5 . .
H16A C16 H16B 109.5 . .
H16A C16 H16C 109.5 . .
H16B C16 H16C 109.5 . .
S5 C17 H17C 109.8 . .
S5 C17 H17D 109.8 . .
S5 C17 H17A 107.8 . .
S5 C17 H17B 107.8 . .
H17C C17 H17D 108.3 . .
H17A C17 H17B 107.1 . .
C18A C17 S5 118(2) . .
C18A C17 H17A 107.8 . .
C18A C17 H17B 107.8 . .
C18B C17 S5 109(5) . .
C18B C17 H17C 109.8 . .
C18B C17 H17D 109.8 . .
C17 C18A H18A 112.0 . .
C17 C18A H18B 112.0 . .
H18A C18A H18B 109.7 . .
C19A C18A C17 99(2) . .
C19A C18A H18A 112.0 . .
C19A C18A H18B 112.0 . .
C17 C18B H18C 109.5 . .
C17 C18B H18D 109.5 . .
H18C C18B H18D 108.1 . .
C19B C18B C17 111(6) . .
C19B C18B H18C 109.5 . .
C19B C18B H18D 109.5 . .
C18A C19A H19A 110.0 . .
C18A C19A H19B 110.0 . .
C18A C19A C20A 109(3) . .
H19A C19A H19B 108.3 . .
C20A C19A H19A 110.0 . .
C20A C19A H19B 110.0 . .
C18B C19B H19C 103.9 . .
C18B C19B H19D 103.9 . .
C18B C19B C20B 133(10) . .
H19C C19B H19D 105.4 . .
C20B C19B H19C 103.9 . .
C20B C19B H19D 103.9 . .
C19A C20A H20A 109.5 . .
C19A C20A H20B 109.5 . .
C19A C20A H20C 109.5 . .
H20A C20A H20B 109.5 . .
H20A C20A H20C 109.5 . .
H20B C20A H20C 109.5 . .
C19B C20B H20D 109.5 . .
C19B C20B H20E 109.5 . .
C19B C20B H20F 109.5 . .
H20D C20B H20E 109.5 . .
H20D C20B H20F 109.5 . .
H20E C20B H20F 109.5 . .
S6 C21 H21A 109.4 . .
S6 C21 H21B 109.4 . .
H21A C21 H21B 108.0 . .
C22 C21 S6 111.0(14) . .
C22 C21 H21A 109.4 . .
C22 C21 H21B 109.4 . .
C21 C22 H22A 108.7 . .
C21 C22 H22B 108.7 . .
H22A C22 H22B 107.6 . .
C23 C22 C21 114.3(19) . .
C23 C22 H22A 108.7 . .
C23 C22 H22B 108.7 . .
C22 C23 H23A 109.2 . .
C22 C23 H23B 109.2 . .
C22 C23 C24 112.1(18) . .
H23A C23 H23B 107.9 . .
C24 C23 H23A 109.2 . .
C24 C23 H23B 109.2 . .
C23 C24 H24A 109.5 . .
C23 C24 H24B 109.5 . .
C23 C24 H24C 109.5 . .
H24A C24 H24B 109.5 . .
H24A C24 H24C 109.5 . .
H24B C24 H24C 109.5 . .
S7 C25 H25A 108.5 . .
S7 C25 H25B 108.5 . .
H25A C25 H25B 107.5 . .
C26 C25 S7 115.2(14) . .
C26 C25 H25A 108.5 . .
C26 C25 H25B 108.5 . .
C25 C26 H26A 109.1 . .
C25 C26 H26B 109.1 . .
C25 C26 C27 112(2) . .
H26A C26 H26B 107.8 . .
C27 C26 H26A 109.1 . .
C27 C26 H26B 109.1 . .
C26 C27 H27A 108.7 . .
C26 C27 H27B 108.7 . .
H27A C27 H27B 107.6 . .
C28 C27 C26 114(2) . .
C28 C27 H27A 108.7 . .
C28 C27 H27B 108.7 . .
C27 C28 H28A 109.5 . .
C27 C28 H28B 109.5 . .
C27 C28 H28C 109.5 . .
H28A C28 H28B 109.5 . .
H28A C28 H28C 109.5 . .
H28B C28 H28C 109.5 . .
S8 C29 H29A 109.9 . .
S8 C29 H29B 109.9 . .
H29A C29 H29B 108.3 . .
C30 C29 S8 108.7(13) . .
C30 C29 H29A 109.9 . .
C30 C29 H29B 109.9 . .
C29 C30 H30A 109.3 . .
C29 C30 H30B 109.3 . .
C29 C30 C31 111.4(17) . .
H30A C30 H30B 108.0 . .
C31 C30 H30A 109.3 . .
C31 C30 H30B 109.3 . .
C30 C31 H31A 109.9 . .
C30 C31 H31B 109.9 . .
H31A C31 H31B 108.3 . .
C32 C31 C30 108.7(17) . .
C32 C31 H31A 109.9 . .
C32 C31 H31B 109.9 . .
C31 C32 H32A 109.5 . .
C31 C32 H32B 109.5 . .
C31 C32 H32C 109.5 . .
H32A C32 H32B 109.5 . .
H32A C32 H32C 109.5 . .
H32B C32 H32C 109.5 . .
S9 C33 H33A 108.8 . .
S9 C33 H33B 108.8 . .
H33A C33 H33B 107.7 . .
C34 C33 S9 113.8(8) . .
C34 C33 H33A 108.8 . .
C34 C33 H33B 108.8 . .
C33 C34 H34A 109.5 . .
C33 C34 H34B 109.5 . .
H34A C34 H34B 108.1 . .
C35 C34 C33 110.9(10) . .
C35 C34 H34A 109.5 . .
C35 C34 H34B 109.5 . .
C34 C35 H35A 109.2 . .
C34 C35 H35B 109.2 . .
C34 C35 C36 112.0(11) . .
H35A C35 H35B 107.9 . .
C36 C35 H35A 109.2 . .
C36 C35 H35B 109.2 . .
C35 C36 H36A 109.5 . .
C35 C36 H36B 109.5 . .
C35 C36 H36C 109.5 . .
H36A C36 H36B 109.5 . .
H36A C36 H36C 109.5 . .
H36B C36 H36C 109.5 . .
S10 C37 H37A 110.5 . .
S10 C37 H37B 110.5 . .
H37A C37 H37B 108.7 . .
C38 C37 S10 106.0(12) . .
C38 C37 H37A 110.5 . .
C38 C37 H37B 110.5 . .
C37 C38 H38A 109.4 . .
C37 C38 H38B 109.4 . .
H38A C38 H38B 108.0 . .
C39 C38 C37 111.1(19) . .
C39 C38 H38A 109.4 . .
C39 C38 H38B 109.4 . .
C38 C39 H39A 110.0 . .
C38 C39 H39B 110.0 . .
C38 C39 C40 108(2) . .
H39A C39 H39B 108.4 . .
C40 C39 H39A 110.0 . .
C40 C39 H39B 110.0 . .
C39 C40 H40A 109.5 . .
C39 C40 H40B 109.5 . .
C39 C40 H40C 109.5 . .
H40A C40 H40B 109.5 . .
H40A C40 H40C 109.5 . .
H40B C40 H40C 109.5 . .
S11 C41 H41A 108.4 . .
S11 C41 H41B 108.4 . .
H41A C41 H41B 107.4 . .
C42 C41 S11 115.7(7) . .
C42 C41 H41A 108.4 . .
C42 C41 H41B 108.4 . .
C41 C42 H42A 109.2 . .
C41 C42 H42B 109.2 . .
C41 C42 C43 112.1(10) . .
H42A C42 H42B 107.9 . .
C43 C42 H42A 109.2 . .
C43 C42 H42B 109.2 . .
C42 C43 H43A 108.9 . .
C42 C43 H43B 108.9 . .
C42 C43 C44 113.2(13) . .
H43A C43 H43B 107.7 . .
C44 C43 H43A 108.9 . .
C44 C43 H43B 108.9 . .
C43 C44 H44A 109.5 . .
C43 C44 H44B 109.5 . .
C43 C44 H44C 109.5 . .
H44A C44 H44B 109.5 . .
H44A C44 H44C 109.5 . .
H44B C44 H44C 109.5 . .
S12 C45 H45A 108.1 . .
S12 C45 H45B 108.1 . .
H45A C45 H45B 107.3 . .
C46 C45 S12 116.8(11) . .
C46 C45 H45A 108.1 . .
C46 C45 H45B 108.1 . .
C45 C46 H46A 109.0 . .
C45 C46 H46B 109.0 . .
H46A C46 H46B 107.8 . .
C47 C46 C45 112.8(14) . .
C47 C46 H46A 109.0 . .
C47 C46 H46B 109.0 . .
C46 C47 H47A 108.4 . .
C46 C47 H47B 108.4 . .
C46 C47 C48 115.4(16) . .
H47A C47 H47B 107.5 . .
C48 C47 H47A 108.4 . .
C48 C47 H47B 108.4 . .
C47 C48 H48A 109.5 . .
C47 C48 H48B 109.5 . .
C47 C48 H48C 109.5 . .
H48A C48 H48B 109.5 . .
H48A C48 H48C 109.5 . .
H48B C48 H48C 109.5 . .
S13 C49 H49A 109.2 . .
S13 C49 H49B 109.2 . .
H49A C49 H49B 107.9 . .
C50 C49 S13 112.0(10) . .
C50 C49 H49A 109.2 . .
C50 C49 H49B 109.2 . .
C49 C50 H50A 109.0 . .
C49 C50 H50B 109.0 . .
H50A C50 H50B 107.8 . .
C51 C50 C49 112.9(13) . .
C51 C50 H50A 109.0 . .
C51 C50 H50B 109.0 . .
C50 C51 H51A 108.7 . .
C50 C51 H51B 108.7 . .
C50 C51 C52 114.0(16) . .
H51A C51 H51B 107.6 . .
C52 C51 H51A 108.7 . .
C52 C51 H51B 108.7 . .
C51 C52 H52A 109.5 . .
C51 C52 H52B 109.5 . .
C51 C52 H52C 109.5 . .
H52A C52 H52B 109.5 . .
H52A C52 H52C 109.5 . .
H52B C52 H52C 109.5 . .
S14 C53 H53A 109.3 . .
S14 C53 H53B 109.3 . .
H53A C53 H53B 107.9 . .
C54 C53 S14 111.7(9) . .
C54 C53 H53A 109.3 . .
C54 C53 H53B 109.3 . .
C53 C54 H54A 108.7 . .
C53 C54 H54B 108.7 . .
C53 C54 C55 114.1(15) . .
H54A C54 H54B 107.6 . .
C55 C54 H54A 108.7 . .
C55 C54 H54B 108.7 . .
C54 C55 H55A 109.7 . .
C54 C55 H55B 109.7 . .
C54 C55 C56 110(2) . .
H55A C55 H55B 108.2 . .
C56 C55 H55A 109.7 . .
C56 C55 H55B 109.7 . .
C55 C56 H56A 109.5 . .
C55 C56 H56B 109.5 . .
C55 C56 H56C 109.5 . .
H56A C56 H56B 109.5 . .
H56A C56 H56C 109.5 . .
H56B C56 H56C 109.5 . .
S15 C57 H57A 110.3 . .
S15 C57 H57B 110.3 . .
S15 C57 H57C 108.9 . .
S15 C57 H57D 108.9 . .
H57A C57 H57B 108.6 . .
H57C C57 H57D 107.7 . .
C58A C57 S15 107.0(11) . .
C58A C57 H57A 110.3 . .
C58A C57 H57B 110.3 . .
C58B C57 S15 113.4(13) . .
C58B C57 H57C 108.9 . .
C58B C57 H57D 108.9 . .
C57 C58A H58A 109.6 . .
C57 C58A H58B 109.6 . .
H58A C58A H58B 108.1 . .
C59A C58A C57 110.3(18) . .
C59A C58A H58A 109.6 . .
C59A C58A H58B 109.6 . .
C57 C58B H58C 109.2 . .
C57 C58B H58D 109.2 . .
H58C C58B H58D 107.9 . .
C59B C58B C57 112(2) . .
C59B C58B H58C 109.2 . .
C59B C58B H58D 109.2 . .
C58A C59A H59A 109.0 . .
C58A C59A H59B 109.0 . .
C58A C59A C60A 113(2) . .
H59A C59A H59B 107.8 . .
C60A C59A H59A 109.0 . .
C60A C59A H59B 109.0 . .
C58B C59B H59C 110.1 . .
C58B C59B H59D 110.1 . .
C58B C59B C60B 108(3) . .
H59C C59B H59D 108.4 . .
C60B C59B H59C 110.1 . .
C60B C59B H59D 110.1 . .
C59A C60A H60A 109.5 . .
C59A C60A H60B 109.5 . .
C59A C60A H60C 109.5 . .
H60A C60A H60B 109.5 . .
H60A C60A H60C 109.5 . .
H60B C60A H60C 109.5 . .
C59B C60B H60D 109.5 . .
C59B C60B H60E 109.5 . .
C59B C60B H60F 109.5 . .
H60D C60B H60E 109.5 . .
H60D C60B H60F 109.5 . .
H60E C60B H60F 109.5 . .
S16 C61 H61A 108.6 . .
S16 C61 H61B 108.6 . .
S16 C61 H61C 108.4 . .
S16 C61 H61D 108.4 . .
H61A C61 H61B 107.6 . .
H61C C61 H61D 107.5 . .
C62A C61 S16 114.5(13) . .
C62A C61 H61A 108.6 . .
C62A C61 H61B 108.6 . .
C62B C61 S16 115.4(18) . .
C62B C61 H61C 108.4 . .
C62B C61 H61D 108.4 . .
C61 C62A H62A 106.6 . .
C61 C62A H62B 106.6 . .
H62A C62A H62B 106.6 . .
C63A C62A C61 123(2) . .
C63A C62A H62A 106.6 . .
C63A C62A H62B 106.6 . .
C61 C62B H62C 109.4 . .
C61 C62B H62D 109.4 . .
C61 C62B C63B 111(3) . .
H62C C62B H62D 108.0 . .
C63B C62B H62C 109.4 . .
C63B C62B H62D 109.4 . .
C62A C63A H63A 109.5 . .
C62A C63A H63B 109.5 . .
C62A C63A C64A 111(3) . .
H63A C63A H63B 108.0 . .
C64A C63A H63A 109.5 . .
C64A C63A H63B 109.5 . .
C62B C63B H63C 104.9 . .
C62B C63B H63D 104.9 . .
H63C C63B H63D 105.8 . .
C64B C63B C62B 130(5) . .
C64B C63B H63C 104.9 . .
C64B C63B H63D 104.9 . .
C63A C64A H64A 109.5 . .
C63A C64A H64B 109.5 . .
C63A C64A H64C 109.5 . .
H64A C64A H64B 109.5 . .
H64A C64A H64C 109.5 . .
H64B C64A H64C 109.5 . .
C63B C64B H64D 109.5 . .
C63B C64B H64E 109.5 . .
C63B C64B H64F 109.5 . .
H64D C64B H64E 109.5 . .
H64D C64B H64F 109.5 . .
H64E C64B H64F 109.5 . .
S17 C65 H65A 108.2 . .
S17 C65 H65B 108.2 . .
H65A C65 H65B 107.4 . .
C66 C65 S17 116.2(14) . .
C66 C65 H65A 108.2 . .
C66 C65 H65B 108.2 . .
C65 C66 H66A 109.3 . .
C65 C66 H66B 109.3 . .
C65 C66 C67 111.6(17) . .
H66A C66 H66B 108.0 . .
C67 C66 H66A 109.3 . .
C67 C66 H66B 109.3 . .
C66 C67 H67A 109.7 . .
C66 C67 H67B 109.7 . .
H67A C67 H67B 108.2 . .
C68 C67 C66 110.0(19) . .
C68 C67 H67A 109.7 . .
C68 C67 H67B 109.7 . .
C67 C68 H68A 109.5 . .
C67 C68 H68B 109.5 . .
C67 C68 H68C 109.5 . .
H68A C68 H68B 109.5 . .
H68A C68 H68C 109.5 . .
H68B C68 H68C 109.5 . .
S18 C69 H69A 109.2 . .
S18 C69 H69B 109.2 . .
H69A C69 H69B 107.9 . .
C70 C69 S18 111.9(9) . .
C70 C69 H69A 109.2 . .
C70 C69 H69B 109.2 . .
C69 C70 H70A 108.4 . .
C69 C70 H70B 108.4 . .
H70A C70 H70B 107.4 . .
C71 C70 C69 115.7(12) . .
C71 C70 H70A 108.4 . .
C71 C70 H70B 108.4 . .
C70 C71 H71A 109.1 . .
C70 C71 H71B 109.1 . .
H71A C71 H71B 107.8 . .
C72 C71 C70 112.5(15) . .
C72 C71 H71A 109.1 . .
C72 C71 H71B 109.1 . .
C71 C72 H72A 109.5 . .
C71 C72 H72B 109.5 . .
C71 C72 H72C 109.5 . .
H72A C72 H72B 109.5 . .
H72A C72 H72C 109.5 . .
H72B C72 H72C 109.5 . .

loop_
_geom_bond_atom_site_label_1
_geom_bond_atom_site_label_2
_geom_bond_distance
_geom_bond_site_symmetry_2
Au1 Au2 2.7827(5) 2_666
Au1 Au2 2.7827(5) .
Au1 Au3 2.7629(4) .
Au1 Au3 2.7629(4) 2_666
Au1 Au4 2.7930(5) .
Au1 Au4 2.7930(5) 2_666
Au1 Au5 2.7848(5) 2_666
Au1 Au5 2.7848(5) .
Au1 Au6 2.7921(5) .
Au1 Au6 2.7921(5) 2_666
Au1 Au7 2.7809(5) .
Au1 Au7 2.7808(5) 2_666
Au2 Au3 2.9913(7) .
Au2 Au4 2.9597(7) 2_666
Au2 Au5 2.9471(7) 2_666
Au2 Au6 2.7958(7) 2_666
Au2 Au7 2.9577(8) 2_666
Au2 Au8 3.1742(7) 2_666
Au2 Au9 3.1572(7) 2_666
Au2 Au11 3.2338(7) .
Au2 S6 2.385(3) .
Au3 Au4 2.9218(8) .
Au3 Au5 2.8063(7) 2_666
Au3 Au6 2.9468(7) .
Au3 Au7 2.9343(7) 2_666
Au3 Au10 3.0896(7) .
Au3 Au11 3.2031(7) .
Au3 Au13 3.3072(7) .
Au3 S9 2.358(2) .
Au4 Au5 2.9569(7) .
Au4 Au6 3.0010(7) .
Au4 Au7 2.7938(8) 2_666
Au4 Au9 3.2301(7) .
Au4 Au12 3.1764(7) .
Au4 Au13 3.1883(7) .
Au4 S3 2.388(3) .
Au5 Au6 2.9637(8) 2_666
Au5 Au7 2.9819(7) 2_666
Au5 Au10 3.1214(7) 2_666
Au5 Au11 3.1435(7) 2_666
Au5 Au12 3.2157(7) .
Au5 S7 2.380(3) .
Au6 Au7 2.9470(7) .
Au6 Au8 3.1125(7) .
Au6 Au9 3.1201(8) .
Au6 Au10 3.2674(7) .
Au6 S4 2.397(3) .
Au7 Au8 3.2764(8) .
Au7 Au12 3.1432(8) 2_666
Au7 Au13 3.2067(7) 2_666
Au7 S1 2.371(3) .
Au8 Cd6 3.1125(7) .
Au8 Cd7 3.2764(8) .
Au8 S1 2.312(3) .
Au8 S2 2.313(4) .
Au9 Cd4 3.2301(7) .
Au9 Cd6 3.1201(8) .
Au9 S2 2.293(3) .
Au9 S3 2.302(3) .
Au10 Cd3 3.0896(7) .
Au10 Cd6 3.2674(7) .
Au10 S4 2.308(3) .
Au10 S5 2.301(3) .
Au11 Cd2 3.2338(7) .
Au11 Cd3 3.2031(7) .
Au11 S5 2.303(3) .
Au11 S6 2.313(4) .
Au12 Cd4 3.1764(7) .
Au12 Cd5 3.2157(7) .
Au12 S7 2.312(3) .
Au12 S8 2.308(3) .
Au13 Au14 3.0963(6) .
Au13 Cd3 3.3072(7) .
Au13 Cd4 3.1883(7) .
Au13 S8 2.304(3) .
Au13 S9 2.311(3) .
Au14 Au21 3.1631(6) .
Au14 Au22 3.3599(6) .
Au14 Au25 3.2192(6) 2_655
Au14 Cd21 3.1631(6) .
Au14 Cd22 3.3599(6) .
Au14 S10 2.306(3) .
Au14 S11 2.317(3) .
Au15 Au20 3.1344(6) .
Au15 Au21 3.1387(6) .
Au15 Au25 3.1624(6) 2_655
Au15 Cd20 3.1344(6) .
Au15 Cd21 3.1387(6) .
Au15 S10 2.298(3) .
Au15 S14 2.311(3) .
Au16 Au21 3.2460(6) .
Au16 Au23 3.1487(7) 2_655
Au16 Au24 3.0882(6) .
Au16 Cd21 3.2460(6) .
Au16 Cd24 3.0882(6) .
Au16 S12 2.308(3) .
Au16 S13 2.302(3) .
Au17 Au23 3.1730(6) 2_655
Au17 Au24 3.1812(6) .
Au17 Au25 3.2372(7) .
Au17 Cd24 3.1812(6) .
Au17 Cd25 3.2372(7) .
Au17 S13 2.303(3) .
Au17 S15 2.316(3) .
Au18 Au20 3.1641(6) 2_655
Au18 Au22 3.0998(6) .
Au18 Au24 3.2671(6) .
Au18 Cd22 3.0998(6) .
Au18 Cd24 3.2671(6) .
Au18 S17 2.298(3) .
Au18 S18 2.298(3) .
Au19 Au20 3.1918(6) 2_655
Au19 Au22 3.1516(6) .
Au19 Au23 3.2871(7) .
Au19 Cd22 3.1516(6) .
Au19 Cd23 3.2871(7) .
Au19 S16 2.303(3) .
Au19 S17 2.305(3) .
Au20 Au21 3.0006(6) .
Au20 Au22 2.7981(6) 2_655
Au20 Au23 2.9306(6) 2_655
Au20 Au24 2.9346(6) 2_655
Au20 Au25 2.9655(6) 2_655
Au20 Au26 2.7626(4) .
Au20 S14 2.373(2) .
Au21 Au22 2.9414(6) .
Au21 Au23 2.9308(6) 2_655
Au21 Au24 2.9521(6) .
Au21 Au25 2.8067(7) 2_655
Au21 Au26 2.7945(4) .
Au21 S12 2.392(3) .
Au22 Au23 2.9699(6) .
Au22 Au24 2.9975(6) .
Au22 Au25 2.9109(6) 2_655
Au22 Au26 2.7894(4) .
Au22 S11 2.375(2) .
Au23 Au24 2.7983(6) 2_655
Au23 Au25 2.9844(6) 2_655
Au23 Au26 2.7796(4) .
Au23 S16 2.370(3) .
Au24 Au25 2.9619(6) .
Au24 Au26 2.7885(4) .
Au24 S18 2.390(3) .
Au25 Au26 2.7734(4) .
Au25 S15 2.370(3) .
Cd2 Cd3 2.9913(7) .
Cd2 S6 2.385(3) .
Cd3 Cd4 2.9218(8) .
Cd3 Cd6 2.9468(7) .
Cd3 S9 2.358(2) .
Cd4 Cd5 2.9569(7) .
Cd4 Cd6 3.0010(7) .
Cd4 S3 2.388(3) .
Cd5 S7 2.380(3) .
Cd6 Cd7 2.9470(7) .
Cd6 S4 2.397(3) .
Cd7 S1 2.371(3) .
Cd20 Cd21 3.0006(6) .
Cd20 S14 2.373(2) .
Cd21 Cd22 2.9414(6) .
Cd21 Cd24 2.9521(6) .
Cd21 S12 2.392(3) .
Cd22 Cd23 2.9699(6) .
Cd22 Cd24 2.9975(6) .
Cd22 S11 2.375(2) .
Cd23 S16 2.370(3) .
Cd24 Cd25 2.9619(6) .
Cd24 S18 2.390(3) .
Cd25 S15 2.370(3) .
S1 C1 1.852(12) .
S2 C5 1.808(16) .
S3 C9 1.836(16) .
S4 C13 1.853(14) .
S5 C17 1.839(19) .
S6 C21 1.804(18) .
S7 C25 1.826(18) .
S8 C29 1.858(15) .
S9 C33 1.833(12) .
S10 C37 1.809(14) .
S11 C41 1.838(11) .
S12 C45 1.855(16) .
S13 C49 1.835(14) .
S14 C53 1.836(12) .
S15 C57 1.827(14) .
S16 C61 1.840(13) .
S17 C65 1.843(14) .
S18 C69 1.858(13) .
C1 H1A 0.9900 .
C1 H1B 0.9900 .
C1 C2 1.503(17) .
C2 H2A 0.9900 .
C2 H2B 0.9900 .
C2 C3 1.536(18) .
C3 H3A 0.9900 .
C3 H3B 0.9900 .
C3 C4 1.533(19) .
C4 H4A 0.9800 .
C4 H4B 0.9800 .
C4 H4C 0.9800 .
C5 H5A 0.9900 .
C5 H5B 0.9900 .
C5 C6 1.56(2) .
C6 H6A 0.9900 .
C6 H6B 0.9900 .
C6 C7 1.55(2) .
C7 H7A 0.9900 .
C7 H7B 0.9900 .
C7 C8 1.54(3) .
C8 H8A 0.9800 .
C8 H8B 0.9800 .
C8 H8C 0.9800 .
C9 H9BC 0.9900 .
C9 H9BD 0.9900 .
C9 H9AA 0.9900 .
C9 H9AB 0.9900 .
C9 C10A 1.53(2) .
C9 C10B 1.535(19) .
C10A H10A 0.9900 .
C10A H10B 0.9900 .
C10A C11A 1.53(2) .
C10B H10C 0.9900 .
C10B H10D 0.9900 .
C10B C11B 1.542(19) .
C11A H11A 0.9900 .
C11A H11B 0.9900 .
C11A C12A 1.53(2) .
C11B H11C 0.9900 .
C11B H11D 0.9900 .
C11B C12B 1.52(2) .
C12A H12A 0.9800 .
C12A H12B 0.9800 .
C12A H12C 0.9800 .
C12B H12D 0.9800 .
C12B H12E 0.9800 .
C12B H12F 0.9800 .
C13 H13A 0.9900 .
C13 H13B 0.9900 .
C13 C14 1.508(19) .
C14 H14A 0.9900 .
C14 H14B 0.9900 .
C14 C15 1.517(15) .
C15 H15A 0.9900 .
C15 H15B 0.9900 .
C15 C16 1.52(2) .
C16 H16A 0.9800 .
C16 H16B 0.9800 .
C16 H16C 0.9800 .
C17 H17C 0.9900 .
C17 H17D 0.9900 .
C17 H17A 0.9900 .
C17 H17B 0.9900 .
C17 C18A 1.531(18) .
C17 C18B 1.54(2) .
C18A H18A 0.9900 .
C18A H18B 0.9900 .
C18A C19A 1.53(2) .
C18B H18C 0.9900 .
C18B H18D 0.9900 .
C18B C19B 1.53(2) .
C19A H19A 0.9900 .
C19A H19B 0.9900 .
C19A C20A 1.531(19) .
C19B H19C 0.9900 .
C19B H19D 0.9900 .
C19B C20B 1.53(2) .
C20A H20A 0.9800 .
C20A H20B 0.9800 .
C20A H20C 0.9800 .
C20B H20D 0.9800 .
C20B H20E 0.9800 .
C20B H20F 0.9800 .
C21 H21A 0.9900 .
C21 H21B 0.9900 .
C21 C22 1.54(3) .
C22 H22A 0.9900 .
C22 H22B 0.9900 .
C22 C23 1.48(3) .
C23 H23A 0.9900 .
C23 H23B 0.9900 .
C23 C24 1.57(3) .
C24 H24A 0.9800 .
C24 H24B 0.9800 .
C24 H24C 0.9800 .
C25 H25A 0.9900 .
C25 H25B 0.9900 .
C25 C26 1.50(2) .
C26 H26A 0.9900 .
C26 H26B 0.9900 .
C26 C27 1.54(3) .
C27 H27A 0.9900 .
C27 H27B 0.9900 .
C27 C28 1.53(4) .
C28 H28A 0.9800 .
C28 H28B 0.9800 .
C28 H28C 0.9800 .
C29 H29A 0.9900 .
C29 H29B 0.9900 .
C29 C30 1.55(2) .
C30 H30A 0.9900 .
C30 H30B 0.9900 .
C30 C31 1.60(3) .
C31 H31A 0.9900 .
C31 H31B 0.9900 .
C31 C32 1.55(3) .
C32 H32A 0.9800 .
C32 H32B 0.9800 .
C32 H32C 0.9800 .
C33 H33A 0.9900 .
C33 H33B 0.9900 .
C33 C34 1.533(17) .
C34 H34A 0.9900 .
C34 H34B 0.9900 .
C34 C35 1.514(18) .
C35 H35A 0.9900 .
C35 H35B 0.9900 .
C35 C36 1.537(19) .
C36 H36A 0.9800 .
C36 H36B 0.9800 .
C36 H36C 0.9800 .
C37 H37A 0.9900 .
C37 H37B 0.9900 .
C37 C38 1.54(2) .
C38 H38A 0.9900 .
C38 H38B 0.9900 .
C38 C39 1.46(3) .
C39 H39A 0.9900 .
C39 H39B 0.9900 .
C39 C40 1.59(3) .
C40 H40A 0.9800 .
C40 H40B 0.9800 .
C40 H40C 0.9800 .
C41 H41A 0.9900 .
C41 H41B 0.9900 .
C41 C42 1.509(16) .
C42 H42A 0.9900 .
C42 H42B 0.9900 .
C42 C43 1.509(18) .
C43 H43A 0.9900 .
C43 H43B 0.9900 .
C43 C44 1.53(2) .
C44 H44A 0.9800 .
C44 H44B 0.9800 .
C44 H44C 0.9800 .
C45 H45A 0.9900 .
C45 H45B 0.9900 .
C45 C46 1.50(2) .
C46 H46A 0.9900 .
C46 H46B 0.9900 .
C46 C47 1.46(2) .
C47 H47A 0.9900 .
C47 H47B 0.9900 .
C47 C48 1.56(3) .
C48 H48A 0.9800 .
C48 H48B 0.9800 .
C48 H48C 0.9800 .
C49 H49A 0.9900 .
C49 H49B 0.9900 .
C49 C50 1.531(19) .
C50 H50A 0.9900 .
C50 H50B 0.9900 .
C50 C51 1.50(2) .
C51 H51A 0.9900 .
C51 H51B 0.9900 .
C51 C52 1.51(3) .
C52 H52A 0.9800 .
C52 H52B 0.9800 .
C52 H52C 0.9800 .
C53 H53A 0.9900 .
C53 H53B 0.9900 .
C53 C54 1.514(19) .
C54 H54A 0.9900 .
C54 H54B 0.9900 .
C54 C55 1.52(3) .
C55 H55A 0.9900 .
C55 H55B 0.9900 .
C55 C56 1.52(3) .
C56 H56A 0.9800 .
C56 H56B 0.9800 .
C56 H56C 0.9800 .
C57 H57A 0.9900 .
C57 H57B 0.9900 .
C57 H57C 0.9900 .
C57 H57D 0.9900 .
C57 C58A 1.52(3) .
C57 C58B 1.57(3) .
C58A H58A 0.9900 .
C58A H58B 0.9900 .
C58A C59A 1.522(17) .
C58B H58C 0.9900 .
C58B H58D 0.9900 .
C58B C59B 1.521(19) .
C59A H59A 0.9900 .
C59A H59B 0.9900 .
C59A C60A 1.522(19) .
C59B H59C 0.9900 .
C59B H59D 0.9900 .
C59B C60B 1.526(19) .
C60A H60A 0.9800 .
C60A H60B 0.9800 .
C60A H60C 0.9800 .
C60B H60D 0.9800 .
C60B H60E 0.9800 .
C60B H60F 0.9800 .
C61 H61A 0.9900 .
C61 H61B 0.9900 .
C61 H61C 0.9900 .
C61 H61D 0.9900 .
C61 C62A 1.510(17) .
C61 C62B 1.508(18) .
C62A H62A 0.9900 .
C62A H62B 0.9900 .
C62A C63A 1.510(18) .
C62B H62C 0.9900 .
C62B H62D 0.9900 .
C62B C63B 1.530(19) .
C63A H63A 0.9900 .
C63A H63B 0.9900 .
C63A C64A 1.516(19) .
C63B H63C 0.9900 .
C63B H63D 0.9900 .
C63B C64B 1.53(2) .
C64A H64A 0.9800 .
C64A H64B 0.9800 .
C64A H64C 0.9800 .
C64B H64D 0.9800 .
C64B H64E 0.9800 .
C64B H64F 0.9800 .
C65 H65A 0.9900 .
C65 H65B 0.9900 .
C65 C66 1.48(3) .
C66 H66A 0.9900 .
C66 H66B 0.9900 .
C66 C67 1.58(3) .
C67 H67A 0.9900 .
C67 H67B 0.9900 .
C67 C68 1.51(3) .
C68 H68A 0.9800 .
C68 H68B 0.9800 .
C68 H68C 0.9800 .
C69 H69A 0.9900 .
C69 H69B 0.9900 .
C69 C70 1.550(16) .
C70 H70A 0.9900 .
C70 H70B 0.9900 .
C70 C71 1.52(2) .
C71 H71A 0.9900 .
C71 H71B 0.9900 .
C71 C72 1.52(2) .
C72 H72A 0.9800 .
C72 H72B 0.9800 .
C72 H72C 0.9800 .

loop_
_geom_torsion_atom_site_label_1
_geom_torsion_atom_site_label_2
_geom_torsion_atom_site_label_3
_geom_torsion_atom_site_label_4
_geom_torsion
Au2 S6 C21 C22 161.2(13)
Au3 S9 C33 C34 -48.0(10)
Au4 S3 C9 C10A 152(5)
Au5 S7 C25 C26 154.8(11)
Au6 S4 C13 C14 148.0(10)
Au7 S1 C1 C2 -163.4(8)
Au8 S1 C1 C2 -70.6(9)
Au8 S2 C5 C6 172.7(9)
Au9 S2 C5 C6 65.9(11)
Au9 S3 C9 C10A 62(5)
Au9 S3 C9 C10B 77(2)
Au10 S4 C13 C14 57.3(11)
Au10 S5 C17 C18A 157(2)
Au10 S5 C17 C18B -151(4)
Au11 S5 C17 C18A 53(2)
Au11 S5 C17 C18B 105(4)
Au11 S6 C21 C22 68.4(15)
Au12 S7 C25 C26 62.8(12)
Au12 S8 C29 C30 74.7(10)
Au13 S8 C29 C30 -176.4(9)
Au13 S9 C33 C34 48.3(9)
Au14 S10 C37 C38 -176.0(12)
Au14 S11 C41 C42 -45.2(8)
Au15 S10 C37 C38 -65.3(13)
Au15 S14 C53 C54 -78.2(11)
Au16 S12 C45 C46 -52.9(14)
Au16 S13 C49 C50 -69.0(11)
Au17 S13 C49 C50 -177.4(9)
Au17 S15 C57 C58A -59.6(15)
Au17 S15 C57 C58B -110.3(15)
Au18 S17 C65 C66 -168.6(12)
Au18 S18 C69 C70 -79.2(10)
Au19 S16 C61 C62A -66.1(16)
Au19 S16 C61 C62B -137.9(19)
Au19 S17 C65 C66 -65.0(13)
Au20 S14 C53 C54 -166.1(10)
Au21 S12 C45 C46 -142.6(13)
Au22 S11 C41 C42 50.7(8)
Au23 S16 C61 C62A -159.7(15)
Au24 S18 C69 C70 -170.4(10)
Au25 S15 C57 C58A -152.2(14)
Cd2 S6 C21 C22 161.2(13)
Cd3 S9 C33 C34 -48.0(10)
Cd4 S3 C9 C10B 167(2)
Cd5 S7 C25 C26 154.8(11)
Cd6 S4 C13 C14 148.0(10)
Cd7 S1 C1 C2 -163.4(8)
Cd20 S14 C53 C54 -166.1(10)
Cd21 S12 C45 C46 -142.6(13)
Cd22 S11 C41 C42 50.7(8)
Cd23 S16 C61 C62B 128.5(19)
Cd24 S18 C69 C70 -170.4(10)
Cd25 S15 C57 C58B 157.2(15)
S1 C1 C2 C3 -61.3(13)
S2 C5 C6 C7 179.9(12)
S3 C9 C10A C11A 171(8)
S3 C9 C10B C11B 178(3)
S4 C13 C14 C15 174.1(11)
S5 C17 C18A C19A 70(4)
S5 C17 C18B C19B -80(8)
S6 C21 C22 C23 170.4(15)
S7 C25 C26 C27 59.9(19)
S8 C29 C30 C31 -149.7(14)
S9 C33 C34 C35 175.1(11)
S10 C37 C38 C39 -179.8(18)
S11 C41 C42 C43 -174.4(9)
S12 C45 C46 C47 -171.4(14)
S13 C49 C50 C51 -178.1(12)
S14 C53 C54 C55 -64.8(18)
S15 C57 C58A C59A 176.6(19)
S15 C57 C58B C59B 71(3)
S16 C61 C62A C63A -46(3)
S16 C61 C62B C63B 59(4)
S17 C65 C66 C67 -68.2(18)
S18 C69 C70 C71 75.1(16)
C1 C2 C3 C4 176.6(12)
C5 C6 C7 C8 176.8(15)
C9 C10A C11A C12A 122(10)
C9 C10B C11B C12B 76(5)
C13 C14 C15 C16 178.6(16)
C17 C18A C19A C20A 174(4)
C17 C18B C19B C20B 120(15)
C21 C22 C23 C24 66(3)
C25 C26 C27 C28 64(3)
C29 C30 C31 C32 74(2)
C33 C34 C35 C36 -176.3(13)
C37 C38 C39 C40 177(2)
C41 C42 C43 C44 -180.0(12)
C45 C46 C47 C48 -168.5(18)
C49 C50 C51 C52 178.3(18)
C53 C54 C55 C56 -179.3(17)
C57 C58A C59A C60A 173(3)
C57 C58B C59B C60B 68(3)
C61 C62A C63A C64A -50(3)
C61 C62B C63B C64B 65(6)
C65 C66 C67 C68 176.8(19)
C69 C70 C71 C72 172.5(16)

loop_
_exptl_oxdiff_crystal_face_indexfrac_h
_exptl_oxdiff_crystal_face_indexfrac_k
_exptl_oxdiff_crystal_face_indexfrac_l
_exptl_oxdiff_crystal_face_x
_exptl_oxdiff_crystal_face_y
_exptl_oxdiff_crystal_face_z
8.0078 -8.9899 8.0053 -0.0323 -0.9794 -0.0301
-1.0035 -9.9964 4.0017 -0.0066 -0.4525 0.9614
7.0121 2.9977 -4.9997 -0.4252 -0.1168 -0.8154
-5.0106 7.0071 10.0007 0.9161 0.2920 -0.4225
0.0020 -7.0052 -6.0010 -0.5306 -0.1327 0.7917
-7.0056 9.9884 -10.0057 -0.0869 1.0180 -0.1143
-8.0075 6.9890 -9.0054 -0.0784 0.9236 0.2416
6.0047 0.0110 10.0045 0.3852 -0.5619 -0.7491
-0.0055 -8.9880 13.0044 0.5043 -0.6894 0.5895
4.0092 6.9938 -8.0017 -0.3964 0.2758 -0.8637
4.0002 -1.9860 14.0052 0.6234 -0.6391 -0.4603
-6.0111 -4.9964 6.0004 0.3978 -0.0410 0.8951
